data_4327323
loop_
_publ_author_name
'Nicole E. Chakov'
'Lev N. Zakharov'
'Arnold L. Rheingold'
'Khalil A. Abboud'
'George Christou'

_publ_section_title
;
 New Polynuclear Manganese Clusters from the Use of the Hydrophobic
 Carboxylate Ligand 2,2-Dimethylbutyrate
;
_journal_name_full 'Inorganic Chemistry'
_journal_page_first 4555
_journal_page_last 4567
_journal_paper_doi 10.1021/ic050201+
_journal_volume 44
_journal_year 2005
_chemical_formula_sum 'C81.5 H147 Cl Mn6 O32'
_chemical_formula_weight 2004.08
_chemical_name_systematic
; 
 ? 
;
_space_group_IT_number 14
_symmetry_cell_setting monoclinic
_symmetry_space_group_name_Hall '-P 2ybc'
_symmetry_space_group_name_H-M 'P 1 21/c 1'
_atom_sites_solution_hydrogens geom
_atom_sites_solution_primary direct
_atom_sites_solution_secondary difmap
_audit_creation_method SHELXL-97
_cell_angle_alpha 90.00
_cell_angle_beta 101.675(2)
_cell_angle_gamma 90.00
_cell_formula_units_Z 4
_cell_length_a 15.980(2)
_cell_length_b 21.255(3)
_cell_length_c 30.570(4)
_cell_measurement_reflns_used 324
_cell_measurement_temperature 173(2)
_cell_measurement_theta_max 28.0
_cell_measurement_theta_min 2.0
_cell_volume 10168(2)
_computing_cell_refinement 'Bruker SMARTv5.624&SAINT 6.36a (Bruker 199'
_computing_data_collection 'Bruker SMART v5.624 (Bruker 1998)'
_computing_data_reduction 'Bruker SHELXTL v6.12 (Bruker 2000)'
_computing_molecular_graphics 'Bruker SHELXTL v6.12'
_computing_publication_material 'Bruker SHELXTL v6.12'
_computing_structure_refinement 'Bruker SHELXTL v6.12'
_computing_structure_solution 'Bruker SHELXTL v6.12'
_diffrn_ambient_temperature 173(2)
_diffrn_measured_fraction_theta_full 0.999
_diffrn_measured_fraction_theta_max 0.999
_diffrn_measurement_device_type 'SMART CCD area detector'
_diffrn_measurement_method '\w scans'
_diffrn_radiation_monochromator graphite
_diffrn_radiation_source 'fine-focus sealed tube'
_diffrn_radiation_type MoK\a
_diffrn_radiation_wavelength 0.71073
_diffrn_reflns_av_R_equivalents 0.0597
_diffrn_reflns_av_sigmaI/netI 0.0426
_diffrn_reflns_limit_h_max 19
_diffrn_reflns_limit_h_min -19
_diffrn_reflns_limit_k_max 25
_diffrn_reflns_limit_k_min -25
_diffrn_reflns_limit_l_max 36
_diffrn_reflns_limit_l_min -36
_diffrn_reflns_number 74452
_diffrn_reflns_theta_full 25.00
_diffrn_reflns_theta_max 25.00
_diffrn_reflns_theta_min 1.62
_diffrn_standards_decay_% '< 1'
_diffrn_standards_number 0
_exptl_absorpt_coefficient_mu 0.821
_exptl_absorpt_correction_T_max 0.8767
_exptl_absorpt_correction_T_min 0.8147
_exptl_absorpt_correction_type integration
_exptl_absorpt_process_details 'based on measured indexed crystal faces, Bruker SHELXTL  v6.12 (Bruker 1998)'
_exptl_crystal_colour brown
_exptl_crystal_density_diffrn 1.309
_exptl_crystal_description plates
_exptl_crystal_F_000 4236
_exptl_crystal_size_max 0.26
_exptl_crystal_size_mid 0.19
_exptl_crystal_size_min 0.19
_refine_diff_density_max 0.906
_refine_diff_density_min -0.579
_refine_diff_density_rms 0.097
_refine_ls_extinction_method none
_refine_ls_goodness_of_fit_ref 1.089
_refine_ls_hydrogen_treatment mixed
_refine_ls_matrix_type full
_refine_ls_number_parameters 1229
_refine_ls_number_reflns 17878
_refine_ls_number_restraints 756
_refine_ls_restrained_S_all 1.078
_refine_ls_R_factor_all 0.1014
_refine_ls_R_factor_gt 0.0697
_refine_ls_shift/su_max 0.004
_refine_ls_shift/su_mean 0.000
_refine_ls_structure_factor_coef Fsqd
_refine_ls_weighting_details 'calc w=1/[\s^2^(Fo^2^)+(0.0837P)^2^+33.5964P] where P=(Fo^2^+2Fc^2^)/3'
_refine_ls_weighting_scheme calc
_refine_ls_wR_factor_gt 0.1769
_refine_ls_wR_factor_ref 0.2045
_reflns_number_gt 12845
_reflns_number_total 17878
_reflns_threshold_expression I>2\s(I)
_cod_data_source_file ic0502012Bsi20050207_102952_2.cif
_cod_data_source_block nc18
_cod_original_formula_sum 'C81.50 H147 Cl Mn6 O32'
_cod_database_code 4327323

loop_
_symmetry_equiv_pos_as_xyz
'x, y, z'
'-x, y+1/2, -z+1/2'
'-x, -y, -z'
'x, -y-1/2, z-1/2'

loop_
_atom_site_label
_atom_site_type_symbol
_atom_site_fract_x
_atom_site_fract_y
_atom_site_fract_z
_atom_site_U_iso_or_equiv
_atom_site_adp_type
_atom_site_occupancy
_atom_site_symmetry_multiplicity
_atom_site_calc_flag
_atom_site_refinement_flags
_atom_site_disorder_assembly
_atom_site_disorder_group
Mn1 Mn 0.15242(4) 0.70284(3) 0.74084(2) 0.02835(18) Uani 1 1 d . . .
Mn2 Mn -0.03695(5) 0.71640(4) 0.65605(2) 0.03162(19) Uani 1 1 d . . .
Mn3 Mn -0.09772(5) 0.76413(4) 0.55150(3) 0.03345(19) Uani 1 1 d . . .
Mn4 Mn 0.09237(5) 0.69613(4) 0.58609(2) 0.03149(19) Uani 1 1 d . . .
Mn5 Mn 0.28166(5) 0.71515(4) 0.67165(2) 0.03058(19) Uani 1 1 d . . .
Mn6 Mn 0.33804(5) 0.77851(4) 0.77406(3) 0.0345(2) Uani 1 1 d . . .
Cl1 Cl -0.4540(13) 1.0521(10) 0.4886(7) 0.189(7) Uiso 0.25 1 d P . .
O1 O 0.0519(2) 0.67390(18) 0.76099(12) 0.0383(8) Uani 1 1 d . . .
O2 O -0.0676(2) 0.7036(2) 0.71391(12) 0.0449(10) Uani 1 1 d . . .
O3 O 0.2516(2) 0.73121(15) 0.72590(10) 0.0292(7) Uani 1 1 d . . .
O4 O -0.0101(2) 0.72353(15) 0.59995(11) 0.0306(7) Uani 1 1 d . . .
O10 O -0.0830(3) 0.81261(19) 0.65618(13) 0.0509(10) Uani 1 1 d . . .
O11 O -0.1551(2) 0.82290(18) 0.58630(13) 0.0438(9) Uani 1 1 d . . .
O20 O -0.1578(2) 0.69241(19) 0.63079(12) 0.0426(9) Uani 1 1 d . . .
O21 O -0.1822(2) 0.70071(18) 0.55647(12) 0.0405(9) Uani 1 1 d . . .
O30 O -0.0709(2) 0.71603(19) 0.50189(12) 0.0454(9) Uani 1 1 d . . .
O31 O 0.0347(2) 0.65059(17) 0.53240(12) 0.0414(9) Uani 1 1 d . . .
O40 O 0.1977(2) 0.66560(18) 0.56963(12) 0.0403(9) Uani 1 1 d . . .
O41 O 0.3170(2) 0.69709(19) 0.61618(12) 0.0407(9) Uani 1 1 d . . .
O50 O 0.4151(2) 0.70103(19) 0.70321(12) 0.0430(9) Uani 1 1 d . . .
O51 O 0.4293(2) 0.72033(19) 0.77625(12) 0.0419(9) Uani 1 1 d . . .
O60 O 0.3149(2) 0.80528(18) 0.66353(12) 0.0426(9) Uani 1 1 d . . .
O61 O 0.3838(2) 0.83140(19) 0.73215(13) 0.0455(9) Uani 1 1 d . . .
O70 O -0.0199(3) 0.61315(19) 0.65735(14) 0.0502(10) Uani 1 1 d . . .
O71 O 0.0820(2) 0.60431(17) 0.61993(13) 0.0431(9) Uani 1 1 d . . .
O80 O 0.2566(2) 0.84371(18) 0.77821(13) 0.0448(9) Uani 1 1 d . . .
O81 O 0.1400(2) 0.78442(18) 0.77505(12) 0.0412(9) Uani 1 1 d . . .
O90 O 0.3172(2) 0.74010(17) 0.82995(12) 0.0396(9) Uani 1 1 d . . .
O91 O 0.2212(2) 0.66627(17) 0.80350(11) 0.0363(8) Uani 1 1 d . . .
O100 O 0.1652(2) 0.61632(16) 0.71762(11) 0.0344(8) Uani 1 1 d . . .
O101 O 0.2647(2) 0.62436(17) 0.67568(12) 0.0375(8) Uani 1 1 d . . .
O110 O -0.1986(3) 0.8042(2) 0.49496(15) 0.0616(12) Uani 1 1 d . . .
O111 O -0.1627(4) 0.9054(3) 0.4986(2) 0.102(2) Uani 1 1 d . . .
O120 O -0.0253(2) 0.83372(17) 0.54069(12) 0.0404(9) Uani 1 1 d . . .
O121 O 0.0951(2) 0.77919(17) 0.54261(12) 0.0398(9) Uani 1 1 d . . .
O130 O 0.0734(2) 0.74498(16) 0.68589(11) 0.0309(7) Uani 1 1 d . . .
O131 O 0.1594(2) 0.74156(15) 0.63439(11) 0.0303(7) Uani 1 1 d . . .
O140 O 0.4089(5) 0.8184(4) 0.8887(2) 0.128(3) Uani 1 1 d . . .
O141 O 0.4321(3) 0.8420(2) 0.82284(14) 0.0568(11) Uani 1 1 d . . .
C1 C -0.0275(3) 0.6816(3) 0.75024(18) 0.0409(12) Uani 1 1 d U A .
C2 C -0.0794(4) 0.6623(4) 0.7847(2) 0.0678(19) Uani 1 1 d U . .
C3 C -0.1678(9) 0.6396(9) 0.7630(6) 0.065(4) Uani 0.50 1 d PU A 3
H3A H -0.2091 0.6724 0.7632 0.098 Uiso 0.50 1 d PR A 3
H3B H -0.1749 0.6245 0.7357 0.098 Uiso 0.50 1 d PR A 3
H3C H -0.1827 0.6037 0.7789 0.098 Uiso 0.50 1 d PR A 3
C4 C -0.0318(10) 0.6003(8) 0.8105(5) 0.069(4) Uani 0.50 1 d PU A 3
H4A H 0.0172 0.6205 0.8329 0.103 Uiso 0.50 1 d PR A 3
H4B H -0.0716 0.5784 0.8246 0.103 Uiso 0.50 1 d PR A 3
H4C H -0.0119 0.5726 0.7899 0.103 Uiso 0.50 1 d PR A 3
C5 C -0.0767(11) 0.7131(9) 0.8169(5) 0.078(4) Uani 0.50 1 d PU A 3
H5A H -0.0181 0.7256 0.8262 0.094 Uiso 0.50 1 d PR A 3
H5B H -0.0977 0.6998 0.8427 0.094 Uiso 0.50 1 d PR A 3
C6 C -0.1456(16) 0.7160(12) 0.7865(8) 0.113(7) Uani 0.50 1 d PU A 4
H6A H -0.1811 0.7035 0.8069 0.136 Uiso 0.50 1 d PR A 4
H6B H -0.1820 0.7190 0.7575 0.136 Uiso 0.50 1 d PR A 4
C7 C -0.136(2) 0.6027(13) 0.7618(11) 0.166(12) Uani 0.50 1 d PU A 4
H7A H -0.1817 0.6198 0.7395 0.249 Uiso 0.50 1 d PR A 4
H7B H -0.1022 0.5749 0.7478 0.249 Uiso 0.50 1 d PR A 4
H7C H -0.1601 0.5797 0.7834 0.249 Uiso 0.50 1 d PR A 4
C8 C -0.0250(13) 0.656(2) 0.8303(6) 0.193(14) Uani 0.50 1 d PU A 4
H8A H 0.0042 0.6956 0.8381 0.290 Uiso 0.50 1 d PR A 4
H8B H -0.0600 0.6471 0.8516 0.290 Uiso 0.50 1 d PR A 4
H8C H 0.0161 0.6235 0.8306 0.290 Uiso 0.50 1 d PR A 4
C9 C -0.1270(11) 0.7703(8) 0.7955(5) 0.155(6) Uani 1 1 d U . .
C11 C -0.1386(4) 0.8382(3) 0.6275(2) 0.0492(14) Uani 1 1 d U . .
C12 C -0.1923(5) 0.8902(4) 0.6433(3) 0.0712(19) Uani 1 1 d U . .
C13 C -0.2655(5) 0.9106(4) 0.6056(3) 0.096(3) Uani 1 1 d U . .
H13A H -0.2420 0.9273 0.5815 0.144 Uiso 1 1 d R . .
H13B H -0.3010 0.8750 0.5951 0.144 Uiso 1 1 d R . .
H13C H -0.2990 0.9423 0.6164 0.144 Uiso 1 1 d R . .
C14 C -0.2344(6) 0.8620(5) 0.6831(3) 0.099(3) Uani 1 1 d U . .
H14E H -0.1901 0.8486 0.7074 0.148 Uiso 1 1 d R . .
H14F H -0.2682 0.8940 0.6933 0.148 Uiso 1 1 d R . .
H14G H -0.2702 0.8268 0.6721 0.148 Uiso 1 1 d R . .
C15 C -0.1346(6) 0.9428(4) 0.6616(3) 0.091(2) Uani 1 1 d U . .
H15A H -0.0941 0.9287 0.6874 0.109 Uiso 1 1 d R . .
H15B H -0.1676 0.9764 0.6706 0.109 Uiso 1 1 d R . .
C19 C -0.0891(8) 0.9656(5) 0.6277(4) 0.127(4) Uani 1 1 d U . .
H19A H -0.0518 0.9997 0.6394 0.191 Uiso 1 1 d R . .
H19B H -0.0561 0.9318 0.6191 0.191 Uiso 1 1 d R . .
H19C H -0.1300 0.9798 0.6022 0.191 Uiso 1 1 d R . .
C21 C -0.1990(3) 0.6800(3) 0.5920(2) 0.0426(13) Uani 1 1 d U B .
C22 C -0.2751(4) 0.6352(4) 0.5883(2) 0.0604(16) Uani 1 1 d U . .
C23 C -0.2392(14) 0.5719(10) 0.6032(10) 0.120(7) Uani 0.50 1 d PU B 8
H23A H -0.2309 0.5666 0.6350 0.180 Uiso 0.50 1 d PR B 8
H23B H -0.2776 0.5402 0.5886 0.180 Uiso 0.50 1 d PR B 8
H23C H -0.1909 0.5610 0.5906 0.180 Uiso 0.50 1 d PR B 8
C24 C -0.3271(13) 0.6310(10) 0.5404(5) 0.086(5) Uani 0.50 1 d PU B 8
H24A H -0.3654 0.6661 0.5336 0.128 Uiso 0.50 1 d PR B 8
H24B H -0.2879 0.6309 0.5204 0.128 Uiso 0.50 1 d PR B 8
H24C H -0.3593 0.5926 0.5369 0.128 Uiso 0.50 1 d PR B 8
C25 C -0.3314(12) 0.6609(12) 0.6175(7) 0.106(5) Uani 0.50 1 d PU B 8
H25A H -0.2984 0.6729 0.6461 0.127 Uiso 0.50 1 d PR B 8
H25B H -0.3757 0.6321 0.6214 0.127 Uiso 0.50 1 d PR B 8
C26 C -0.3535(12) 0.6698(13) 0.5585(8) 0.119(6) Uani 0.50 1 d PU B 7
H26A H -0.4012 0.6415 0.5513 0.143 Uiso 0.50 1 d PR B 7
H26B H -0.3379 0.6838 0.5314 0.143 Uiso 0.50 1 d PR B 7
C27 C -0.2441(17) 0.5719(9) 0.5666(8) 0.113(7) Uani 0.50 1 d PU B 7
H27A H -0.2338 0.5813 0.5375 0.169 Uiso 0.50 1 d PR B 7
H27B H -0.1924 0.5569 0.5854 0.169 Uiso 0.50 1 d PR B 7
H27C H -0.2875 0.5401 0.5642 0.169 Uiso 0.50 1 d PR B 7
C28 C -0.2893(13) 0.6129(11) 0.6347(6) 0.093(6) Uani 0.50 1 d PU B 7
H28A H -0.3080 0.6482 0.6498 0.140 Uiso 0.50 1 d PR B 7
H28B H -0.3318 0.5804 0.6312 0.140 Uiso 0.50 1 d PR B 7
H28C H -0.2365 0.5972 0.6519 0.140 Uiso 0.50 1 d PR B 7
C29 C -0.3743(9) 0.7278(7) 0.5863(9) 0.221(10) Uani 1 1 d U . .
C31 C -0.0246(4) 0.6685(3) 0.50070(19) 0.0460(14) Uani 1 1 d U D .
C32 C -0.0404(5) 0.6273(4) 0.4587(2) 0.079(2) Uani 1 1 d U . .
C33 C -0.0993(13) 0.5683(6) 0.4706(4) 0.210(9) Uani 1 1 d DU D .
H33A H -0.1110 0.5403 0.4455 0.314 Uiso 1 1 d R C 4
H33B H -0.0653 0.5470 0.4957 0.314 Uiso 1 1 d R C 4
H33C H -0.1521 0.5817 0.4780 0.314 Uiso 0.50 1 d PR C 3
C34 C -0.1023(14) 0.6543(9) 0.4217(7) 0.089(5) Uiso 0.50 1 d PU D 3
H34A H -0.0777 0.6914 0.4117 0.134 Uiso 0.50 1 d PR D 3
H34B H -0.1168 0.6251 0.3974 0.134 Uiso 0.50 1 d PR D 3
H34C H -0.1529 0.6654 0.4323 0.134 Uiso 0.50 1 d PR D 3
C35 C 0.0397(11) 0.6116(9) 0.4449(6) 0.076(5) Uiso 0.50 1 d PU D 3
H35A H 0.0337 0.5787 0.4230 0.091 Uiso 0.50 1 d PR D 3
H35B H 0.0810 0.6016 0.4714 0.091 Uiso 0.50 1 d PR D 3
C36 C 0.069(2) 0.6771(14) 0.4340(10) 0.155(10) Uiso 0.50 1 d PU D 3
H36A H 0.1212 0.6819 0.4235 0.233 Uiso 0.50 1 d PR D 3
H36B H 0.0213 0.6844 0.4099 0.233 Uiso 0.50 1 d PR D 3
H36C H 0.0677 0.7069 0.4575 0.233 Uiso 0.50 1 d PR D 3
C37 C -0.023(3) 0.680(2) 0.4192(14) 0.232(18) Uiso 0.50 1 d PU D 4
H37A H 0.0182 0.7138 0.4232 0.348 Uiso 0.50 1 d PR D 4
H37B H -0.0150 0.6544 0.3946 0.348 Uiso 0.50 1 d PR D 4
H37C H -0.0794 0.6975 0.4132 0.348 Uiso 0.50 1 d PR D 4
C38 C 0.0359(14) 0.5836(11) 0.4577(7) 0.100(6) Uiso 0.50 1 d PU D 4
H38A H 0.0813 0.6079 0.4499 0.150 Uiso 0.50 1 d PR D 4
H38B H 0.0552 0.5650 0.4866 0.150 Uiso 0.50 1 d PR D 4
H38C H 0.0193 0.5510 0.4359 0.150 Uiso 0.50 1 d PR D 4
C39 C -0.147(4) 0.648(2) 0.4278(18) 0.36(4) Uiso 0.50 1 d PDU D 4
H39A H -0.1955 0.6226 0.4302 0.537 Uiso 0.50 1 d PR D 4
H39B H -0.1503 0.6873 0.4435 0.537 Uiso 0.50 1 d PR D 4
H39C H -0.1482 0.6572 0.3969 0.537 Uiso 0.50 1 d PR D 4
C41 C 0.2765(4) 0.6730(3) 0.58035(18) 0.0406(13) Uani 1 1 d U . .
C42 C 0.3318(4) 0.6520(5) 0.5474(2) 0.077(2) Uani 1 1 d U . .
C43 C 0.4149(6) 0.6252(6) 0.5725(3) 0.124(4) Uani 1 1 d U . .
H43A H 0.4050 0.5839 0.5832 0.186 Uiso 1 1 d R . .
H43B H 0.4558 0.6226 0.5535 0.186 Uiso 1 1 d R . .
H43C H 0.4366 0.6521 0.5974 0.186 Uiso 1 1 d R . .
C44 C 0.3622(8) 0.7266(7) 0.5273(3) 0.147(4) Uani 1 1 d U . .
H44A H 0.3128 0.7473 0.5102 0.220 Uiso 1 1 d R . .
H44B H 0.3853 0.7514 0.5532 0.220 Uiso 1 1 d R . .
H44C H 0.4045 0.7219 0.5092 0.220 Uiso 1 1 d R . .
C45 C 0.2833(9) 0.6271(10) 0.5068(4) 0.185(7) Uani 1 1 d U . .
H45A H 0.3144 0.6256 0.4830 0.222 Uiso 1 1 d R . .
H45B H 0.2293 0.6477 0.4971 0.222 Uiso 1 1 d R . .
C49 C 0.2710(14) 0.5613(10) 0.5271(9) 0.289(14) Uani 1 1 d U . .
H49A H 0.2387 0.5333 0.5055 0.433 Uiso 1 1 d R . .
H49B H 0.3270 0.5442 0.5378 0.433 Uiso 1 1 d R . .
H49C H 0.2425 0.5662 0.5517 0.433 Uiso 1 1 d R . .
C51 C 0.4559(3) 0.6987(3) 0.7423(2) 0.0442(13) Uani 1 1 d U E .
C52 C 0.5451(4) 0.6702(4) 0.7524(2) 0.0650(17) Uani 1 1 d U . .
C53 C 0.5421(10) 0.6100(8) 0.7196(6) 0.067(4) Uani 0.50 1 d PU E 1
H53A H 0.4843 0.5961 0.7095 0.101 Uiso 0.50 1 d PR E 1
H53B H 0.5514 0.6242 0.6949 0.101 Uiso 0.50 1 d PR E 1
H53C H 0.5756 0.5765 0.7353 0.101 Uiso 0.50 1 d PR E 1
C54 C 0.5676(7) 0.6419(7) 0.7964(4) 0.053(3) Uani 0.50 1 d PU E 1
H54A H 0.5450 0.6084 0.7949 0.080 Uiso 0.50 1 d PR E 1
H54B H 0.6289 0.6405 0.8031 0.080 Uiso 0.50 1 d PR E 1
H54C H 0.5481 0.6716 0.8158 0.080 Uiso 0.50 1 d PR E 1
C55 C 0.6042(7) 0.7223(9) 0.7377(5) 0.067(3) Uani 0.50 1 d PU E 1
H55A H 0.5815 0.7339 0.7073 0.081 Uiso 0.50 1 d PR E 1
H55B H 0.6599 0.7045 0.7392 0.081 Uiso 0.50 1 d PR E 1
C56 C 0.6082(12) 0.7229(12) 0.7835(13) 0.169(11) Uani 0.50 1 d PU E 2
H56A H 0.6652 0.7062 0.7898 0.203 Uiso 0.50 1 d PR E 2
H56B H 0.5899 0.7255 0.8115 0.203 Uiso 0.50 1 d PR E 2
C58 C 0.5780(18) 0.658(3) 0.7151(9) 0.25(2) Uani 0.50 1 d PU E 2
H58A H 0.6073 0.6924 0.7050 0.376 Uiso 0.50 1 d PR E 2
H58B H 0.6160 0.6223 0.7213 0.376 Uiso 0.50 1 d PR E 2
H58C H 0.5296 0.6463 0.6923 0.376 Uiso 0.50 1 d PR E 2
C59 C 0.6142(6) 0.7828(6) 0.7696(5) 0.121(4) Uani 1 1 d U . .
C61 C 0.3628(4) 0.8409(3) 0.6906(2) 0.0469(14) Uani 1 1 d U F .
C62 C 0.3992(6) 0.8996(4) 0.6731(3) 0.087(3) Uani 1 1 d U . .
C63 C 0.3614(16) 0.9153(12) 0.6267(8) 0.117(7) Uiso 0.50 1 d PU F 12
H63A H 0.3795 0.8999 0.6006 0.176 Uiso 0.50 1 d PR F 12
H63B H 0.3028 0.9040 0.6253 0.176 Uiso 0.50 1 d PR F 12
H63C H 0.3671 0.9603 0.6281 0.176 Uiso 0.50 1 d PR F 12
C64 C 0.322(3) 0.9672(12) 0.6918(17) 0.196(19) Uani 0.50 1 d PU F 12
H64A H 0.3463 0.9833 0.7209 0.294 Uiso 0.50 1 d PR F 12
H64B H 0.3156 1.0007 0.6703 0.294 Uiso 0.50 1 d PR F 12
H64C H 0.2666 0.9495 0.6922 0.294 Uiso 0.50 1 d PR F 12
C65 C 0.4851(15) 0.9162(18) 0.7013(11) 0.185(17) Uani 0.50 1 d PU F 12
H65A H 0.5262 0.8861 0.6953 0.277 Uiso 0.50 1 d PR F 12
H65B H 0.5018 0.9576 0.6939 0.277 Uiso 0.50 1 d PR F 12
H65C H 0.4826 0.9146 0.7324 0.277 Uiso 0.50 1 d PR F 12
C66 C 0.4077(12) 0.8935(9) 0.6264(6) 0.074(4) Uiso 0.50 1 d PU F 11
H66A H 0.4173 0.9327 0.6126 0.089 Uiso 0.50 1 d PR F 11
H66B H 0.3620 0.8704 0.6081 0.089 Uiso 0.50 1 d PR F 11
C67 C 0.4321(19) 0.9434(11) 0.7078(8) 0.113(8) Uani 0.50 1 d PU F 11
H67A H 0.4911 0.9328 0.7184 0.169 Uiso 0.50 1 d PR F 11
H67B H 0.4280 0.9857 0.6965 0.169 Uiso 0.50 1 d PR F 11
H67C H 0.4020 0.9402 0.7319 0.169 Uiso 0.50 1 d PR F 11
C68 C 0.315(2) 0.9462(10) 0.6669(12) 0.139(12) Uani 0.50 1 d PU F 11
H68A H 0.2793 0.9380 0.6384 0.208 Uiso 0.50 1 d PR F 11
H68B H 0.2844 0.9382 0.6902 0.208 Uiso 0.50 1 d PR F 11
H68C H 0.3334 0.9894 0.6683 0.208 Uiso 0.50 1 d PR F 11
C69 C 0.4831(13) 0.8532(9) 0.6365(9) 0.272(12) Uani 1 1 d U . .
H69A H 0.5059 0.8410 0.6110 0.408 Uiso 1 1 d R F .
H69B H 0.5246 0.8780 0.6564 0.408 Uiso 1 1 d R . .
H69C H 0.4698 0.8163 0.6519 0.408 Uiso 1 1 d R . .
C71 C 0.0190(3) 0.5811(2) 0.63330(16) 0.0308(11) Uani 1 1 d U . .
C72 C -0.0013(4) 0.5275(2) 0.6253(2) 0.0438(14) Uani 1 1 d U . .
H72A H -0.0501 0.5173 0.6378 0.066 Uiso 1 1 d R . .
H72B H -0.0153 0.5217 0.5935 0.066 Uiso 1 1 d R . .
H72C H 0.0454 0.5005 0.6379 0.066 Uiso 1 1 d R . .
C81 C 0.1777(4) 0.8357(3) 0.77981(19) 0.0446(13) Uani 1 1 d U . .
C82 C 0.1282(5) 0.8948(3) 0.7882(3) 0.081(2) Uani 1 1 d U . .
C83 C 0.0990(10) 0.9228(6) 0.7367(5) 0.191(6) Uani 1 1 d U . .
H83A H 0.1463 0.9375 0.7245 0.287 Uiso 1 1 d R . .
H83B H 0.0709 0.8890 0.7187 0.287 Uiso 1 1 d R . .
H83C H 0.0593 0.9567 0.7369 0.287 Uiso 1 1 d R . .
C84 C 0.0444(9) 0.8753(6) 0.8013(7) 0.223(8) Uani 1 1 d U . .
H84A H 0.0576 0.8595 0.8313 0.335 Uiso 1 1 d R . .
H84B H 0.0061 0.9104 0.7998 0.335 Uiso 1 1 d R . .
H84C H 0.0178 0.8427 0.7815 0.335 Uiso 1 1 d R . .
C85 C 0.1769(9) 0.9417(6) 0.8114(5) 0.166(5) Uani 1 1 d U . .
H85A H 0.1449 0.9798 0.8116 0.199 Uiso 1 1 d R . .
H85B H 0.2281 0.9507 0.8007 0.199 Uiso 1 1 d R . .
C89 C 0.1990(11) 0.9077(7) 0.8635(5) 0.184(7) Uani 1 1 d U . .
H89A H 0.2328 0.9364 0.8840 0.276 Uiso 1 1 d R . .
H89B H 0.1468 0.8986 0.8733 0.276 Uiso 1 1 d R . .
H89C H 0.2303 0.8694 0.8624 0.276 Uiso 1 1 d R . .
C91 C 0.2721(3) 0.6906(2) 0.83450(18) 0.0368(12) Uani 1 1 d U G .
C92 C 0.2841(5) 0.6649(3) 0.8815(2) 0.0645(18) Uani 1 1 d U . .
C93 C 0.2152(8) 0.6109(6) 0.8817(4) 0.042(3) Uiso 0.50 1 d PU G 16
H93A H 0.1655 0.6354 0.8834 0.064 Uiso 0.50 1 d PR G 16
H93B H 0.2046 0.5870 0.8545 0.064 Uiso 0.50 1 d PR G 16
H93C H 0.2278 0.5829 0.9068 0.064 Uiso 0.50 1 d PR G 16
C94 C 0.2452(10) 0.5980(7) 0.8805(5) 0.053(4) Uiso 0.50 1 d PU G 15
H94A H 0.2945 0.5730 0.8787 0.079 Uiso 0.50 1 d PR G 15
H94B H 0.2245 0.5866 0.9068 0.079 Uiso 0.50 1 d PR G 15
H94C H 0.2013 0.5906 0.8545 0.079 Uiso 0.50 1 d PR G 15
C95 C 0.3768(7) 0.6531(5) 0.9012(4) 0.121(4) Uani 1 1 d U G 16
H95A H 0.3790 0.6379 0.9310 0.146 Uiso 1 1 d R G 16
H95B H 0.4066 0.6925 0.9032 0.146 Uiso 1 1 d R G 16
C96 C 0.2477(12) 0.7153(6) 0.9094(4) 0.146(7) Uani 1 1 d U G 15
H96A H 0.2908 0.7475 0.9150 0.176 Uiso 1 1 d R G 15
H96B H 0.2470 0.6944 0.9371 0.176 Uiso 1 1 d R G 15
C97 C 0.190(3) 0.7300(18) 0.9033(15) 0.220(19) Uani 0.50 1 d PU G 15
H97A H 0.1780 0.7595 0.9250 0.331 Uiso 0.50 1 d PR G 15
H97B H 0.1913 0.7516 0.8758 0.331 Uiso 0.50 1 d PR G 15
H97C H 0.1470 0.6980 0.8982 0.331 Uiso 0.50 1 d PR G 15
C98 C 0.4119(9) 0.6112(11) 0.8817(6) 0.091(5) Uani 0.50 1 d PU G 16
H98A H 0.4702 0.6057 0.8968 0.136 Uiso 0.50 1 d PR G 16
H98B H 0.3825 0.5717 0.8801 0.136 Uiso 0.50 1 d PR G 16
H98C H 0.4104 0.6267 0.8520 0.136 Uiso 0.50 1 d PR G 16
C101 C 0.2174(3) 0.5933(3) 0.69679(17) 0.0357(11) Uani 1 1 d U . .
C102 C 0.2301(4) 0.5217(3) 0.6974(2) 0.0493(14) Uani 1 1 d U . .
C103 C 0.1606(5) 0.4892(3) 0.7159(3) 0.0650(18) Uani 1 1 d U . .
H10C H 0.1057 0.4982 0.6975 0.097 Uiso 1 1 d R . .
H10D H 0.1705 0.4447 0.7163 0.097 Uiso 1 1 d R . .
H10E H 0.1620 0.5038 0.7457 0.097 Uiso 1 1 d R . .
C104 C 0.2306(5) 0.4985(3) 0.6497(2) 0.0621(18) Uani 1 1 d U . .
H10F H 0.1758 0.5056 0.6307 0.093 Uiso 1 1 d R . .
H10G H 0.2736 0.5207 0.6382 0.093 Uiso 1 1 d R . .
H10H H 0.2431 0.4542 0.6507 0.093 Uiso 1 1 d R . .
C105 C 0.3197(4) 0.5094(3) 0.7266(2) 0.0618(17) Uani 1 1 d U . .
H10A H 0.3618 0.5261 0.7114 0.074 Uiso 1 1 d R . .
H10B H 0.3282 0.4647 0.7292 0.074 Uiso 1 1 d R . .
C109 C 0.3349(5) 0.5371(4) 0.7731(3) 0.076(2) Uani 1 1 d U . .
H10I H 0.3916 0.5274 0.7891 0.114 Uiso 1 1 d R . .
H10J H 0.3279 0.5819 0.7709 0.114 Uiso 1 1 d R . .
H10K H 0.2939 0.5198 0.7889 0.114 Uiso 1 1 d R . .
C111 C -0.2195(5) 0.8565(4) 0.4842(3) 0.078(2) Uani 1 1 d U H .
C112 C -0.2918(7) 0.8758(5) 0.4474(4) 0.148(5) Uani 1 1 d DU . .
C113 C -0.3216(11) 0.9427(6) 0.4573(6) 0.271(9) Uani 1 1 d DU H 13
H11F H -0.3488 0.9410 0.4833 0.407 Uiso 1 1 d R H 13
H11G H -0.3627 0.9581 0.4313 0.407 Uiso 1 1 d R H 13
H11H H -0.2723 0.9711 0.4636 0.407 Uiso 1 1 d R H 13
C114 C -0.2475(11) 0.8838(11) 0.4009(5) 0.266(9) Uani 1 1 d U H 13
H11C H -0.2289 0.8432 0.3911 0.398 Uiso 1 1 d R H 13
H11D H -0.1983 0.9121 0.4084 0.398 Uiso 1 1 d R H 13
H11E H -0.2903 0.9024 0.3769 0.398 Uiso 1 1 d R H 13
C115 C -0.3522(9) 0.8246(7) 0.4361(5) 0.172(6) Uani 1 1 d U H 13
H11A H -0.3228 0.7851 0.4310 0.207 Uiso 1 1 d R H 13
H11B H -0.3948 0.8349 0.4087 0.207 Uiso 1 1 d R H 13
C119 C -0.3944(11) 0.8223(14) 0.4755(8) 0.324(17) Uani 1 1 d U H 13
H11I H -0.4354 0.7875 0.4700 0.486 Uiso 1 1 d R H 13
H11J H -0.4244 0.8613 0.4796 0.486 Uiso 1 1 d R H 13
H11K H -0.3511 0.8135 0.5025 0.486 Uiso 1 1 d R H 13
C121 C 0.0539(3) 0.8281(3) 0.53577(17) 0.0375(12) Uani 1 1 d U I .
C122 C 0.0931(4) 0.8878(3) 0.5209(2) 0.0571(16) Uani 1 1 d U . .
C123 C 0.1863(4) 0.8756(3) 0.5187(3) 0.0667(19) Uani 1 1 d U I .
H12A H 0.2191 0.8706 0.5484 0.100 Uiso 1 1 d R . .
H12B H 0.1902 0.8380 0.5019 0.100 Uiso 1 1 d R . .
H12C H 0.2083 0.9105 0.5045 0.100 Uiso 1 1 d R . .
C124 C 0.0728(12) 0.9442(7) 0.5414(6) 0.062(4) Uani 0.50 1 d PU I 5
H12P H 0.0990 0.9446 0.5726 0.092 Uiso 0.50 1 d PR I 5
H12Q H 0.0928 0.9796 0.5269 0.092 Uiso 0.50 1 d PR I 5
H12R H 0.0119 0.9467 0.5381 0.092 Uiso 0.50 1 d PR I 5
C125 C 0.0402(13) 0.8905(9) 0.4629(7) 0.064(4) Uani 0.50 1 d PU I 5
H12S H -0.0122 0.9150 0.4638 0.077 Uiso 0.50 1 calc PR I 5
H12T H 0.0769 0.9196 0.4498 0.077 Uiso 0.50 1 calc PR I 5
C126 C 0.0438(11) 0.9186(8) 0.4841(6) 0.065(4) Uani 0.50 1 d PU I 6
H12M H 0.0314 0.9592 0.4950 0.098 Uiso 0.50 1 d PR I 6
H12N H 0.0750 0.9238 0.4606 0.098 Uiso 0.50 1 d PR I 6
H12O H -0.0087 0.8968 0.4727 0.098 Uiso 0.50 1 d PR I 6
C127 C 0.1001(14) 0.9346(8) 0.5676(7) 0.066(4) Uani 0.50 1 d PU I 6
H12D H 0.1362 0.9684 0.5590 0.079 Uiso 0.50 1 calc PR I 6
H12E H 0.0417 0.9525 0.5606 0.079 Uiso 0.50 1 calc PR I 6
C128 C 0.110(2) 0.9404(14) 0.5924(8) 0.129(10) Uani 0.50 1 d PU I 6
H12F H 0.1050 0.9854 0.5982 0.194 Uiso 0.50 1 calc PR I 6
H12G H 0.1675 0.9259 0.6053 0.194 Uiso 0.50 1 calc PR I 6
H12H H 0.0683 0.9172 0.6061 0.194 Uiso 0.50 1 calc PR I 6
C129 C 0.0250(16) 0.8674(13) 0.4439(6) 0.102(8) Uani 0.50 1 d PU I 5
H12J H -0.0013 0.8913 0.4181 0.153 Uiso 0.50 1 d PR I 5
H12K H 0.0721 0.8438 0.4373 0.153 Uiso 0.50 1 d PR I 5
H12L H -0.0162 0.8391 0.4520 0.153 Uiso 0.50 1 d PR I 5
C131 C 0.1163(3) 0.7814(2) 0.65873(17) 0.0325(11) Uani 1 1 d U . .
H13D H 0.0746 0.8074 0.6380 0.039 Uiso 1 1 calc R . .
H13E H 0.1575 0.8099 0.6776 0.039 Uiso 1 1 calc R . .
C141 C 0.4457(5) 0.8524(4) 0.8615(3) 0.075(2) Uani 1 1 d U J .
C142 C 0.4996(7) 0.9057(5) 0.8842(3) 0.105(3) Uani 1 1 d U . .
C143 C 0.454(2) 0.9736(10) 0.8506(10) 0.149(9) Uani 0.50 1 d PU J 10
H14H H 0.4701 0.9705 0.8221 0.224 Uiso 0.50 1 d PR J 10
H14I H 0.3927 0.9739 0.8464 0.224 Uiso 0.50 1 d PR J 10
H14J H 0.4764 1.0118 0.8651 0.224 Uiso 0.50 1 d PR J 10
C144 C 0.491(4) 0.914(3) 0.9339(11) 0.21(2) Uani 0.50 1 d PU J 10
H14K H 0.5146 0.8776 0.9505 0.317 Uiso 0.50 1 d PR J 10
H14L H 0.5237 0.9506 0.9458 0.317 Uiso 0.50 1 d PR J 10
H14M H 0.4329 0.9195 0.9363 0.317 Uiso 0.50 1 d PR J 10
C145 C 0.5727(18) 0.9061(16) 0.8713(13) 0.161(9) Uani 0.50 1 d PU J 10
H14A H 0.6042 0.9438 0.8810 0.193 Uiso 0.50 1 d PR J 10
H14B H 0.5642 0.9022 0.8395 0.193 Uiso 0.50 1 d PR J 10
C146 C 0.583(3) 0.8762(17) 0.9134(12) 0.188(11) Uani 0.50 1 d PU J 9
H14C H 0.5630 0.8477 0.9334 0.225 Uiso 0.50 1 d PR J 9
H14D H 0.6150 0.9091 0.9306 0.225 Uiso 0.50 1 d PR J 9
C147 C 0.454(3) 0.941(2) 0.9166(14) 0.211(17) Uani 0.50 1 d PU J 9
H14N H 0.4614 0.9176 0.9439 0.316 Uiso 0.50 1 d PR J 9
H14O H 0.4773 0.9826 0.9227 0.316 Uiso 0.50 1 d PR J 9
H14P H 0.3936 0.9446 0.9040 0.316 Uiso 0.50 1 d PR J 9
C148 C 0.5230(13) 0.9497(9) 0.8513(7) 0.082(5) Uani 0.50 1 d PU J 9
H14Q H 0.5788 0.9388 0.8467 0.122 Uiso 0.50 1 d PR J 9
H14R H 0.4824 0.9464 0.8236 0.122 Uiso 0.50 1 d PR J 9
H14S H 0.5236 0.9922 0.8622 0.122 Uiso 0.50 1 d PR J 9
C149 C 0.6245(15) 0.8432(13) 0.8933(13) 0.314(18) Uani 1 1 d U . .
C150 C -0.531(3) 1.028(2) 0.4642(14) 0.101(12) Uiso 0.25 1 d P . .

loop_
_atom_site_aniso_label
_atom_site_aniso_U_11
_atom_site_aniso_U_22
_atom_site_aniso_U_33
_atom_site_aniso_U_23
_atom_site_aniso_U_13
_atom_site_aniso_U_12
Mn1 0.0222(4) 0.0347(4) 0.0285(4) -0.0002(3) 0.0059(3) -0.0004(3)
Mn2 0.0242(4) 0.0401(4) 0.0300(4) -0.0034(3) 0.0041(3) 0.0009(3)
Mn3 0.0311(4) 0.0340(4) 0.0323(4) 0.0012(3) -0.0007(3) 0.0007(3)
Mn4 0.0289(4) 0.0349(4) 0.0296(4) -0.0023(3) 0.0036(3) 0.0041(3)
Mn5 0.0250(4) 0.0384(4) 0.0289(4) 0.0027(3) 0.0067(3) -0.0003(3)
Mn6 0.0285(4) 0.0388(4) 0.0348(4) 0.0005(3) 0.0031(3) -0.0050(3)
O1 0.030(2) 0.049(2) 0.038(2) 0.0020(17) 0.0108(16) -0.0002(16)
O2 0.0271(19) 0.076(3) 0.032(2) -0.0008(19) 0.0076(16) 0.0001(18)
O3 0.0248(17) 0.0348(19) 0.0285(17) -0.0006(14) 0.0064(13) -0.0007(14)
O4 0.0261(17) 0.0334(19) 0.0314(18) -0.0013(14) 0.0036(14) 0.0025(14)
O10 0.045(2) 0.051(2) 0.050(2) -0.0142(19) -0.0063(19) 0.0185(19)
O11 0.041(2) 0.045(2) 0.042(2) -0.0033(18) 0.0018(17) 0.0055(17)
O20 0.0300(19) 0.059(2) 0.038(2) -0.0021(18) 0.0056(16) -0.0046(17)
O21 0.033(2) 0.045(2) 0.040(2) -0.0038(17) -0.0004(16) -0.0072(16)
O30 0.047(2) 0.047(2) 0.037(2) 0.0000(17) -0.0048(17) 0.0022(19)
O31 0.050(2) 0.037(2) 0.035(2) -0.0050(16) 0.0034(18) 0.0023(17)
O40 0.034(2) 0.051(2) 0.038(2) -0.0073(17) 0.0105(16) 0.0071(17)
O41 0.0328(19) 0.059(2) 0.032(2) 0.0002(17) 0.0096(16) 0.0019(17)
O50 0.0282(19) 0.062(3) 0.038(2) 0.0062(18) 0.0066(16) 0.0038(17)
O51 0.0283(19) 0.059(2) 0.038(2) 0.0044(18) 0.0046(16) 0.0039(17)
O60 0.038(2) 0.047(2) 0.042(2) 0.0079(17) 0.0044(17) -0.0104(17)
O61 0.041(2) 0.050(2) 0.042(2) 0.0059(18) 0.0007(17) -0.0155(18)
O70 0.050(2) 0.046(2) 0.055(3) 0.004(2) 0.013(2) -0.0033(19)
O71 0.046(2) 0.036(2) 0.047(2) 0.0033(17) 0.0095(18) 0.0083(17)
O80 0.043(2) 0.038(2) 0.052(2) -0.0029(18) 0.0083(18) -0.0001(17)
O81 0.034(2) 0.046(2) 0.043(2) -0.0066(17) 0.0076(16) 0.0021(17)
O90 0.040(2) 0.045(2) 0.0334(19) 0.0019(16) 0.0060(16) -0.0102(17)
O91 0.037(2) 0.038(2) 0.0328(19) -0.0013(15) 0.0037(16) -0.0073(16)
O100 0.0329(19) 0.0338(19) 0.0370(19) -0.0030(15) 0.0085(16) -0.0014(15)
O101 0.038(2) 0.036(2) 0.040(2) -0.0003(16) 0.0127(16) 0.0027(16)
O110 0.075(3) 0.049(3) 0.054(3) 0.006(2) -0.004(2) -0.005(2)
O111 0.088(4) 0.072(4) 0.126(5) 0.022(4) -0.026(4) -0.007(3)
O120 0.038(2) 0.037(2) 0.045(2) 0.0018(16) 0.0040(17) -0.0013(16)
O121 0.039(2) 0.043(2) 0.036(2) 0.0051(16) 0.0043(16) 0.0054(17)
O130 0.0261(17) 0.0331(18) 0.0336(18) -0.0037(15) 0.0061(14) -0.0006(14)
O131 0.0259(17) 0.0313(18) 0.0339(18) 0.0002(14) 0.0063(14) 0.0023(14)
O140 0.181(7) 0.139(6) 0.064(4) -0.021(4) 0.024(4) -0.109(6)
O141 0.057(3) 0.070(3) 0.041(2) -0.003(2) 0.004(2) -0.023(2)
C1 0.031(3) 0.053(3) 0.039(3) -0.003(2) 0.007(2) -0.004(2)
C2 0.035(3) 0.127(6) 0.045(3) 0.007(4) 0.017(3) 0.002(3)
C3 0.035(6) 0.097(13) 0.068(9) 0.010(8) 0.023(6) -0.008(6)
C4 0.054(8) 0.107(9) 0.052(9) 0.027(7) 0.028(7) -0.008(7)
C5 0.063(9) 0.121(10) 0.059(9) -0.006(7) 0.032(8) -0.009(8)
C6 0.110(16) 0.144(12) 0.106(16) 0.031(13) 0.070(13) 0.043(11)
C7 0.19(3) 0.126(16) 0.22(2) -0.010(19) 0.15(2) -0.081(16)
C8 0.055(11) 0.47(4) 0.059(9) 0.098(17) 0.026(7) 0.067(18)
C9 0.180(14) 0.145(9) 0.151(12) 0.001(10) 0.060(11) 0.046(10)
C11 0.046(3) 0.044(3) 0.055(4) -0.011(3) 0.004(3) 0.009(3)
C12 0.066(4) 0.067(4) 0.072(5) -0.017(3) -0.005(3) 0.033(3)
C13 0.077(5) 0.092(6) 0.107(6) -0.012(5) -0.009(4) 0.049(5)
C14 0.099(6) 0.121(7) 0.086(6) -0.005(5) 0.044(5) 0.052(5)
C15 0.088(6) 0.075(5) 0.107(7) -0.027(5) 0.010(4) 0.031(4)
C19 0.133(9) 0.077(7) 0.191(12) -0.025(7) 0.079(9) 0.009(6)
C21 0.032(3) 0.049(3) 0.046(3) -0.001(3) 0.006(2) -0.002(2)
C22 0.050(4) 0.077(4) 0.053(4) -0.002(3) 0.007(3) -0.026(3)
C23 0.090(13) 0.084(9) 0.17(2) 0.044(13) -0.014(13) -0.042(7)
C24 0.083(12) 0.111(14) 0.056(7) -0.006(8) 0.000(6) -0.058(10)
C25 0.065(11) 0.177(16) 0.086(11) -0.040(10) 0.039(9) -0.064(9)
C26 0.053(9) 0.160(18) 0.123(16) 0.010(11) -0.031(11) -0.050(9)
C27 0.164(18) 0.077(9) 0.119(16) -0.032(10) 0.079(15) -0.071(8)
C28 0.086(13) 0.129(17) 0.069(9) -0.002(8) 0.027(8) -0.053(11)
C29 0.090(9) 0.115(10) 0.47(3) -0.012(12) 0.073(14) 0.013(7)
C31 0.050(3) 0.051(4) 0.035(3) -0.007(3) 0.003(3) -0.009(3)
C32 0.088(6) 0.098(6) 0.039(4) -0.026(4) -0.020(4) 0.007(4)
C33 0.39(3) 0.122(10) 0.122(10) -0.073(9) 0.061(13) -0.135(13)
C41 0.041(3) 0.050(3) 0.033(3) 0.007(2) 0.012(2) 0.011(2)
C42 0.048(4) 0.145(7) 0.041(4) -0.017(4) 0.016(3) 0.026(4)
C43 0.086(6) 0.187(11) 0.104(7) -0.014(7) 0.031(5) 0.075(7)
C44 0.138(10) 0.237(10) 0.093(7) 0.059(7) 0.088(7) 0.050(7)
C45 0.120(9) 0.345(19) 0.095(8) -0.110(11) 0.033(6) -0.004(12)
C49 0.25(2) 0.235(16) 0.45(4) -0.177(17) 0.23(3) -0.050(16)
C51 0.028(3) 0.056(4) 0.050(4) 0.010(3) 0.012(3) 0.005(2)
C52 0.037(3) 0.100(5) 0.057(4) 0.008(3) 0.008(3) 0.021(3)
C53 0.035(8) 0.109(9) 0.057(8) -0.002(7) 0.005(7) 0.047(6)
C54 0.028(6) 0.089(9) 0.044(5) 0.019(5) 0.009(5) 0.050(6)
C55 0.015(5) 0.144(10) 0.044(7) 0.013(6) 0.011(5) 0.008(6)
C56 0.039(9) 0.122(14) 0.31(4) -0.008(14) -0.038(15) -0.001(10)
C58 0.10(2) 0.59(6) 0.070(13) 0.00(2) 0.028(13) 0.18(3)
C59 0.067(6) 0.126(7) 0.169(11) -0.009(7) 0.025(7) -0.022(6)
C61 0.041(3) 0.045(3) 0.053(4) 0.010(3) 0.005(3) -0.011(3)
C62 0.103(6) 0.085(5) 0.060(4) 0.030(4) -0.017(4) -0.058(4)
C64 0.26(3) 0.048(11) 0.30(6) 0.05(2) 0.11(3) -0.013(17)
C65 0.093(13) 0.25(3) 0.18(3) 0.14(3) -0.047(15) -0.132(15)
C67 0.157(18) 0.082(14) 0.103(14) -0.009(10) 0.035(14) -0.085(15)
C68 0.187(16) 0.036(11) 0.17(3) 0.032(14) -0.010(19) -0.023(10)
C69 0.24(2) 0.227(19) 0.43(3) 0.11(2) 0.24(2) 0.000(17)
C71 0.029(3) 0.030(3) 0.034(3) 0.000(2) 0.008(2) 0.000(2)
C72 0.042(3) 0.027(3) 0.066(4) -0.015(3) 0.020(3) -0.012(2)
C81 0.040(3) 0.046(3) 0.045(3) -0.003(3) 0.002(3) 0.008(3)
C82 0.071(5) 0.044(4) 0.130(6) -0.017(4) 0.030(5) 0.017(3)
C83 0.243(15) 0.114(10) 0.175(9) -0.006(7) -0.057(9) 0.116(10)
C84 0.141(10) 0.107(9) 0.47(3) -0.057(12) 0.180(15) 0.026(7)
C85 0.132(9) 0.103(8) 0.233(11) -0.089(8) -0.035(10) 0.035(6)
C89 0.200(15) 0.175(14) 0.174(10) -0.086(10) 0.031(11) 0.040(12)
C91 0.038(3) 0.036(3) 0.038(3) 0.000(2) 0.013(2) -0.002(2)
C92 0.089(5) 0.063(4) 0.035(3) 0.005(3) -0.004(3) -0.034(4)
C95 0.117(8) 0.101(8) 0.110(9) 0.039(6) -0.059(7) -0.038(6)
C96 0.30(2) 0.099(9) 0.070(7) -0.039(7) 0.101(11) -0.089(11)
C97 0.41(4) 0.12(2) 0.17(3) 0.03(2) 0.17(3) 0.10(3)
C98 0.038(7) 0.152(17) 0.067(11) 0.044(10) -0.025(7) -0.029(7)
C101 0.035(3) 0.038(3) 0.032(3) -0.004(2) 0.003(2) 0.000(2)
C102 0.059(4) 0.036(3) 0.053(3) 0.001(3) 0.012(3) 0.006(3)
C103 0.082(5) 0.038(3) 0.076(5) 0.007(3) 0.021(4) -0.005(3)
C104 0.085(5) 0.046(4) 0.053(4) -0.011(3) 0.008(3) 0.016(3)
C105 0.068(4) 0.043(4) 0.070(4) 0.005(3) 0.002(3) 0.016(3)
C109 0.073(5) 0.072(5) 0.069(4) 0.002(4) -0.016(4) 0.014(4)
C111 0.065(5) 0.079(6) 0.078(5) 0.015(4) -0.015(4) -0.001(4)
C112 0.095(7) 0.134(8) 0.175(10) 0.072(8) -0.066(6) -0.029(6)
C113 0.203(16) 0.133(9) 0.39(2) 0.074(12) -0.154(14) 0.042(10)
C114 0.211(15) 0.41(3) 0.123(9) 0.134(12) -0.092(7) -0.121(15)
C115 0.128(11) 0.173(11) 0.171(13) 0.054(10) -0.073(8) -0.037(9)
C119 0.107(12) 0.54(4) 0.32(2) 0.24(3) 0.018(14) 0.007(17)
C121 0.034(3) 0.043(3) 0.034(3) 0.002(2) 0.002(2) 0.000(2)
C122 0.048(3) 0.044(3) 0.083(4) 0.013(3) 0.022(3) 0.002(3)
C123 0.049(3) 0.061(4) 0.094(5) 0.009(4) 0.024(3) -0.006(3)
C124 0.066(10) 0.040(6) 0.086(10) 0.008(7) 0.033(9) -0.010(6)
C125 0.072(9) 0.058(12) 0.071(9) 0.021(7) 0.035(8) 0.010(10)
C126 0.062(8) 0.060(11) 0.077(9) 0.030(7) 0.025(8) 0.005(8)
C127 0.073(13) 0.050(8) 0.079(10) 0.009(8) 0.029(11) -0.020(8)
C128 0.15(2) 0.15(2) 0.074(12) -0.005(13) -0.011(16) -0.015(17)
C129 0.102(16) 0.16(2) 0.053(9) -0.007(11) 0.029(10) -0.015(15)
C131 0.028(2) 0.028(3) 0.041(3) 0.001(2) 0.004(2) 0.001(2)
C141 0.092(6) 0.074(5) 0.058(5) -0.002(4) 0.015(4) -0.040(4)
C142 0.121(7) 0.124(7) 0.067(5) -0.022(5) 0.011(5) -0.082(6)
C143 0.19(2) 0.062(9) 0.19(2) -0.037(10) 0.019(19) -0.060(11)
C144 0.30(5) 0.25(4) 0.081(12) -0.076(13) 0.043(19) -0.18(4)
C145 0.107(15) 0.16(2) 0.21(3) -0.09(2) 0.038(16) -0.067(11)
C146 0.22(2) 0.15(3) 0.14(2) 0.046(17) -0.094(17) -0.099(14)
C147 0.26(3) 0.20(3) 0.21(4) -0.14(3) 0.15(3) -0.18(2)
C148 0.079(12) 0.059(10) 0.100(12) -0.006(8) 0.004(9) -0.030(8)
C149 0.152(16) 0.22(2) 0.49(4) -0.08(2) -0.11(2) -0.016(12)

loop_
_atom_type_symbol
_atom_type_description
_atom_type_scat_dispersion_real
_atom_type_scat_dispersion_imag
_atom_type_scat_source
C C 0.0033 0.0016 'International Tables Vol C Tables 4.2.6.8 and 6.1.1.4'
H H 0.0000 0.0000 'International Tables Vol C Tables 4.2.6.8 and 6.1.1.4'
O O 0.0106 0.0060 'International Tables Vol C Tables 4.2.6.8 and 6.1.1.4'
Mn Mn 0.3368 0.7283 'International Tables Vol C Tables 4.2.6.8 and 6.1.1.4'
Cl Cl 0.1484 0.1585 'International Tables Vol C Tables 4.2.6.8 and 6.1.1.4'

loop_
_geom_angle_atom_site_label_1
_geom_angle_atom_site_label_2
_geom_angle_atom_site_label_3
_geom_angle
O3 Mn1 O1 175.89(15)
O3 Mn1 O100 93.33(14)
O1 Mn1 O100 88.39(15)
O3 Mn1 O81 91.54(15)
O1 Mn1 O81 86.21(15)
O100 Mn1 O81 170.20(15)
O3 Mn1 O130 94.06(14)
O1 Mn1 O130 89.24(14)
O100 Mn1 O130 101.42(14)
O81 Mn1 O130 86.70(14)
O3 Mn1 O91 91.66(14)
O1 Mn1 O91 84.77(14)
O100 Mn1 O91 85.01(14)
O81 Mn1 O91 86.35(14)
O130 Mn1 O91 171.11(14)
O4 Mn2 O130 92.94(14)
O4 Mn2 O2 176.41(17)
O130 Mn2 O2 89.34(15)
O4 Mn2 O20 92.86(15)
O130 Mn2 O20 172.82(15)
O2 Mn2 O20 85.07(15)
O4 Mn2 O10 93.80(16)
O130 Mn2 O10 88.84(15)
O2 Mn2 O10 89.01(17)
O20 Mn2 O10 86.55(16)
O4 Mn2 O70 92.69(15)
O130 Mn2 O70 102.01(15)
O2 Mn2 O70 84.12(17)
O20 Mn2 O70 81.93(16)
O10 Mn2 O70 167.04(16)
O21 Mn3 O120 172.06(16)
O21 Mn3 O30 87.83(17)
O120 Mn3 O30 91.99(17)
O21 Mn3 O11 89.50(16)
O120 Mn3 O11 88.14(16)
O30 Mn3 O11 161.36(16)
O21 Mn3 O4 92.06(15)
O120 Mn3 O4 95.84(15)
O30 Mn3 O4 96.78(15)
O11 Mn3 O4 101.75(15)
O21 Mn3 O110 85.53(16)
O120 Mn3 O110 86.61(16)
O30 Mn3 O110 80.71(17)
O11 Mn3 O110 80.69(17)
O4 Mn3 O110 176.58(15)
O4 Mn4 O131 92.74(14)
O4 Mn4 O40 177.90(15)
O131 Mn4 O40 89.37(15)
O4 Mn4 O31 93.38(15)
O131 Mn4 O31 172.99(16)
O40 Mn4 O31 84.52(16)
O4 Mn4 O121 90.71(14)
O131 Mn4 O121 89.13(14)
O40 Mn4 O121 89.29(15)
O31 Mn4 O121 87.38(15)
O4 Mn4 O71 90.98(14)
O131 Mn4 O71 99.62(14)
O40 Mn4 O71 88.71(15)
O31 Mn4 O71 83.70(15)
O121 Mn4 O71 171.00(14)
O3 Mn5 O41 177.89(15)
O3 Mn5 O101 93.50(15)
O41 Mn5 O101 85.88(16)
O3 Mn5 O60 93.31(15)
O41 Mn5 O60 87.12(16)
O101 Mn5 O60 171.21(16)
O3 Mn5 O131 93.12(13)
O41 Mn5 O131 88.97(14)
O101 Mn5 O131 99.79(14)
O60 Mn5 O131 85.38(14)
O3 Mn5 O50 92.11(14)
O41 Mn5 O50 85.86(15)
O101 Mn5 O50 88.39(15)
O60 Mn5 O50 85.80(15)
O131 Mn5 O50 169.99(14)
O51 Mn6 O80 171.97(17)
O51 Mn6 O61 90.63(17)
O80 Mn6 O61 88.67(17)
O51 Mn6 O90 87.87(16)
O80 Mn6 O90 90.36(17)
O61 Mn6 O90 162.29(16)
O51 Mn6 O3 96.08(15)
O80 Mn6 O3 91.95(15)
O61 Mn6 O3 95.61(14)
O90 Mn6 O3 102.09(14)
O51 Mn6 O141 87.89(17)
O80 Mn6 O141 84.13(17)
O61 Mn6 O141 78.89(15)
O90 Mn6 O141 83.42(15)
O3 Mn6 O141 173.29(15)
C1 O1 Mn1 137.4(4)
C1 O2 Mn2 132.8(4)
Mn1 O3 Mn5 123.77(17)
Mn1 O3 Mn6 117.95(16)
Mn5 O3 Mn6 118.14(16)
Mn2 O4 Mn4 124.19(17)
Mn2 O4 Mn3 117.25(16)
Mn4 O4 Mn3 118.56(17)
C11 O10 Mn2 127.2(4)
C11 O11 Mn3 131.7(4)
C21 O20 Mn2 134.1(4)
C21 O21 Mn3 126.1(3)
C31 O30 Mn3 131.9(4)
C31 O31 Mn4 129.8(4)
C41 O40 Mn4 139.9(4)
C41 O41 Mn5 130.7(4)
C51 O50 Mn5 135.2(4)
C51 O51 Mn6 125.6(3)
C61 O60 Mn5 129.1(4)
C61 O61 Mn6 133.8(4)
C71 O70 Mn2 127.1(3)
C71 O71 Mn4 129.2(3)
C81 O80 Mn6 126.1(4)
C81 O81 Mn1 134.9(4)
C91 O90 Mn6 128.3(3)
C91 O91 Mn1 132.3(3)
C101 O100 Mn1 132.1(3)
C101 O101 Mn5 130.4(3)
C111 O110 Mn3 132.6(5)
C121 O120 Mn3 124.8(3)
C121 O121 Mn4 134.7(4)
C131 O130 Mn2 113.9(3)
C131 O130 Mn1 115.0(3)
Mn2 O130 Mn1 126.61(17)
C131 O131 Mn4 117.3(3)
C131 O131 Mn5 111.9(3)
Mn4 O131 Mn5 126.40(17)
C141 O141 Mn6 135.8(5)
O2 C1 O1 126.0(5)
O2 C1 C2 117.5(5)
O1 C1 C2 116.5(5)
C5 C2 C8 59.9(16)
C5 C2 C3 115.6(10)
C8 C2 C3 134.4(14)
C5 C2 C1 108.8(9)
C8 C2 C1 111.9(9)
C3 C2 C1 111.8(8)
C5 C2 C6 50.5(12)
C8 C2 C6 107.4(17)
C3 C2 C6 70.8(12)
C1 C2 C6 107.1(9)
C5 C2 C7 143.6(12)
C8 C2 C7 120(2)
C3 C2 C7 34.4(12)
C1 C2 C7 104.1(10)
C6 C2 C7 105.1(16)
C5 C2 C4 108.9(10)
C8 C2 C4 50.1(16)
C3 C2 C4 104.8(11)
C1 C2 C4 106.4(7)
C6 C2 C4 145.2(10)
C7 C2 C4 75.3(15)
C2 C3 H3A 110.3
C2 C3 H3B 117.5
H3A C3 H3B 108.2
C2 C3 H3C 109.6
H3A C3 H3C 109.5
H3B C3 H3C 101.2
C2 C3 H7A 127.6
H3A C3 H7A 108.1
H3B C3 H7A 13.1
H3C C3 H7A 89.2
C2 C3 H7C 95.9
H3A C3 H7C 130.7
H3B C3 H7C 94.2
H3C C3 H7C 21.3
H7A C3 H7C 84.7
C2 C4 H4A 101.6
C2 C4 H4B 108.7
H4A C4 H4B 112.9
C2 C4 H4C 111.2
H4A C4 H4C 112.7
H4B C4 H4C 109.5
C2 C4 H8C 97.0
H4A C4 H8C 5.1
H4B C4 H8C 116.8
H4C C4 H8C 112.9
C2 C5 C9 111.1(14)
C2 C5 H5A 107.5
C9 C5 H5A 107.6
C2 C5 H5B 111.8
C9 C5 H5B 110.1
H5A C5 H5B 108.6
C2 C5 H8A 90.9
C9 C5 H8A 141.1
H5A C5 H8A 33.6
H5B C5 H8A 89.2
C9 C6 C2 125(2)
C9 C6 H3A 146.9
C2 C6 H3A 85.8
C9 C6 H6A 105.6
C2 C6 H6A 108.1
H3A C6 H6A 72.3
C9 C6 H6B 102.9
C2 C6 H6B 107.6
H3A C6 H6B 49.8
H6A C6 H6B 106.9
C2 C7 H3B 100.3
C2 C7 H3C 99.5
H3B C7 H3C 90.3
C2 C7 H7A 106.6
H3B C7 H7A 11.3
H3C C7 H7A 80.1
C2 C7 H7B 110.6
H3B C7 H7B 103.9
H3C C7 H7B 143.4
H7A C7 H7B 109.5
C2 C7 H7C 111.2
H3B C7 H7C 120.8
H3C C7 H7C 37.3
H7A C7 H7C 109.5
H7B C7 H7C 109.5
C2 C8 H4A 112.9
C2 C8 H5A 83.0
H4A C8 H5A 134.1
C2 C8 H5B 81.9
H4A C8 H5B 158.2
H5A C8 H5B 61.0
C2 C8 H8A 108.7
H4A C8 H8A 110.6
H5A C8 H8A 28.4
H5B C8 H8A 77.3
C2 C8 H8B 109.8
H4A C8 H8B 105.2
H5A C8 H8B 109.1
H5B C8 H8B 53.4
H8A C8 H8B 109.5
C2 C8 H8C 109.8
H4A C8 H8C 4.4
H5A C8 H8C 131.6
H5B C8 H8C 162.6
H8A C8 H8C 109.5
H8B C8 H8C 109.5
C6 C9 C5 54.7(15)
O10 C11 O11 124.2(5)
O10 C11 C12 117.3(6)
O11 C11 C12 118.5(5)
C15 C12 C13 113.1(7)
C15 C12 C11 108.5(6)
C13 C12 C11 110.9(6)
C15 C12 C14 108.5(7)
C13 C12 C14 107.4(7)
C11 C12 C14 108.2(6)
C12 C13 H13A 108.9
C12 C13 H13B 109.9
H13A C13 H13B 109.4
C12 C13 H13C 109.6
H13A C13 H13C 109.5
H13B C13 H13C 109.5
C12 C14 H14E 109.7
C12 C14 H14F 109.1
H14E C14 H14F 109.5
C12 C14 H14G 109.6
H14E C14 H14G 109.5
H14F C14 H14G 109.5
C19 C15 C12 110.0(8)
C19 C15 H15A 109.6
C12 C15 H15A 109.8
C19 C15 H15B 109.5
C12 C15 H15B 109.5
H15A C15 H15B 108.4
C15 C19 H19A 110.4
C15 C19 H19B 109.0
H19A C19 H19B 109.5
C15 C19 H19C 109.1
H19A C19 H19C 109.5
H19B C19 H19C 109.5
O21 C21 O20 125.4(5)
O21 C21 C22 117.6(5)
O20 C21 C22 117.0(5)
C25 C22 C23 112.8(16)
C25 C22 C21 107.1(9)
C23 C22 C21 106.6(9)
C25 C22 C24 108.4(13)
C23 C22 C24 109.9(14)
C21 C22 C24 112.1(8)
C25 C22 C28 49.4(11)
C23 C22 C28 64.3(14)
C21 C22 C28 112.5(8)
C24 C22 C28 134.6(10)
C25 C22 C26 70.7(15)
C23 C22 C26 143.8(12)
C21 C22 C26 106.3(9)
C24 C22 C26 42.3(11)
C28 C22 C26 115.1(14)
C25 C22 C27 145.0(12)
C23 C22 C27 41.3(12)
C21 C22 C27 104.0(9)
C24 C22 C27 73.3(13)
C28 C22 C27 103.5(13)
C26 C22 C27 115.1(14)
C22 C23 H23A 112.3
C22 C23 H23B 108.6
H23A C23 H23B 109.5
C22 C23 H23C 112.6
H23A C23 H23C 115.0
H23B C23 H23C 97.7
C22 C23 H27B 112.3
H23A C23 H27B 121.3
H23B C23 H27B 90.0
H23C C23 H27B 8.4
C22 C23 H27C 93.4
H23A C23 H27C 135.9
H23B C23 H27C 26.5
H23C C23 H27C 84.0
H27B C23 H27C 75.5
C22 C23 H28C 85.2
H23A C23 H28C 27.4
H23B C23 H28C 125.0
H23C C23 H28C 126.4
H27B C23 H28C 134.6
H27C C23 H28C 147.6
C22 C24 H24A 111.1
C22 C24 H24B 108.1
H24A C24 H24B 109.4
C22 C24 H24C 109.2
H24A C24 H24C 109.5
H24B C24 H24C 109.5
C22 C24 H26A 95.2
H24A C24 H26A 49.8
H24B C24 H26A 154.3
H24C C24 H26A 71.4
C22 C24 H26B 101.3
H24A C24 H26B 30.7
H24B C24 H26B 86.3
H24C C24 H26B 138.3
H26A C24 H26B 78.3
C22 C25 C29 100.7(14)
C22 C25 H25A 110.9
C29 C25 H25A 111.0
C22 C25 H25B 112.9
C29 C25 H25B 111.4
H25A C25 H25B 109.7
C22 C25 H28A 109.6
C29 C25 H28A 139.5
H25A C25 H28A 33.0
H25B C25 H28A 81.1
C29 C26 C22 106.6(15)
C29 C26 H24A 126.3
C22 C26 H24A 123.1
C29 C26 H26A 111.8
C22 C26 H26A 110.0
H24A C26 H26A 71.0
C29 C26 H26B 110.0
C22 C26 H26B 109.2
H24A C26 H26B 38.2
H26A C26 H26B 109.2
C22 C27 H23B 91.8
C22 C27 H23C 99.9
H23B C27 H23C 82.4
C22 C27 H27A 109.3
H23B C27 H27A 148.0
H23C C27 H27A 115.7
C22 C27 H27B 109.2
H23B C27 H27B 84.5
H23C C27 H27B 9.5
H27A C27 H27B 109.5
C22 C27 H27C 109.9
H23B C27 H27C 39.0
H23C C27 H27C 112.0
H27A C27 H27C 109.5
H27B C27 H27C 109.5
C22 C28 H23A 90.1
C22 C28 H25A 89.6
H23A C28 H25A 143.3
C22 C28 H25B 88.0
H23A C28 H25B 147.2
H25A C28 H25B 69.4
C22 C28 H28A 108.7
H23A C28 H28A 147.6
H25A C28 H28A 21.4
H25B C28 H28A 62.2
C22 C28 H28B 110.4
H23A C28 H28B 87.0
H25A C28 H28B 127.1
H25B C28 H28B 63.2
H28A C28 H28B 109.4
C22 C28 H28C 109.3
H23A C28 H28C 38.2
H25A C28 H28C 108.7
H25B C28 H28C 162.7
H28A C28 H28C 109.5
H28B C28 H28C 109.5
C26 C29 C25 63.8(12)
O30 C31 O31 124.9(5)
O30 C31 C32 119.0(6)
O31 C31 C32 116.1(6)
C34 C32 C35 111.2(13)
C34 C32 C31 113.3(10)
C35 C32 C31 111.5(9)
C34 C32 C38 129.6(13)
C35 C32 C38 27.6(10)
C31 C32 C38 111.4(10)
C34 C32 C33 98.1(12)
C35 C32 C33 117.3(11)
C31 C32 C33 104.7(7)
C38 C32 C33 92.0(12)
C34 C32 C37 51.7(16)
C35 C32 C37 70.7(17)
C31 C32 C37 101.1(16)
C38 C32 C37 97.9(18)
C33 C32 C37 146.7(17)
C34 C32 C39 24.5(18)
C35 C32 C39 133(2)
C31 C32 C39 106(2)
C38 C32 C39 143(2)
C33 C32 C39 77.7(14)
C37 C32 C39 75.3(19)
C32 C33 H33A 108.8
C32 C33 H33B 106.3
H33A C33 H33B 109.5
C32 C33 H33C 113.2
H33A C33 H33C 109.5
H33B C33 H33C 109.5
C32 C34 H34A 108.3
C32 C34 H34B 111.5
H34A C34 H34B 109.5
C32 C34 H34C 108.7
H34A C34 H34C 109.5
H34B C34 H34C 109.5
C32 C34 H37C 108.9
H34A C34 H37C 6.6
H34B C34 H37C 114.6
H34C C34 H37C 103.3
C32 C34 H39B 100.9
H34A C34 H39B 92.4
H34B C34 H39B 131.5
H34C C34 H39B 23.1
H37C C34 H39B 85.8
C32 C34 H39C 160.4
H34A C34 H39C 89.4
H34B C34 H39C 52.7
H34C C34 H39C 71.6
H37C C34 H39C 89.7
H39B C34 H39C 86.2
C32 C35 C36 100.2(17)
C32 C35 H35A 113.5
C36 C35 H35A 120.3
C32 C35 H35B 107.4
C36 C35 H35B 101.3
H35A C35 H35B 112.5
C32 C35 H38A 149.8
C36 C35 H38A 79.4
H35A C35 H38A 91.7
H35B C35 H38A 44.5
C32 C35 H38C 95.0
C36 C35 H38C 154.5
H35A C35 H38C 34.2
H35B C35 H38C 93.3
H38A C35 H38C 97.4
C35 C36 H36A 119.8
C35 C36 H36B 94.8
H36A C36 H36B 109.5
C35 C36 H36C 112.6
H36A C36 H36C 109.5
H36B C36 H36C 109.5
C35 C36 H37A 117.5
H36A C36 H37A 116.7
H36B C36 H37A 41.4
H36C C36 H37A 68.8
C35 C36 H38A 24.6
H36A C36 H38A 98.2
H36B C36 H38A 115.1
H36C C36 H38A 114.4
H37A C36 H38A 142.1
C32 C37 H34A 93.6
C32 C37 H36B 126.3
H34A C37 H36B 139.0
C32 C37 H37A 127.1
H34A C37 H37A 116.4
H36B C37 H37A 49.4
C32 C37 H37B 104.0
H34A C37 H37B 103.0
H36B C37 H37B 62.1
H37A C37 H37B 109.5
C32 C37 H37C 95.9
H34A C37 H37C 7.8
H36B C37 H37C 137.7
H37A C37 H37C 109.5
H37B C37 H37C 109.5
C32 C38 H35A 102.4
C32 C38 H35B 108.4
H35A C38 H35B 113.1
C32 C38 H38A 108.7
H35A C38 H38A 71.2
H35B C38 H38A 43.2
C32 C38 H38B 109.8
H35A C38 H38B 145.1
H35B C38 H38B 69.4
H38A C38 H38B 109.5
C32 C38 H38C 109.9
H35A C38 H38C 44.5
H35B C38 H38C 139.1
H38A C38 H38C 109.5
H38B C38 H38C 109.5
C32 C39 H34B 79.6
C32 C39 H34C 106.9
H34B C39 H34C 140.0
C32 C39 H39A 119.9
H34B C39 H39A 105.7
H34C C39 H39A 104.5
C32 C39 H39B 95.0
H34B C39 H39B 141.8
H34C C39 H39B 12.1
H39A C39 H39B 109.5
C32 C39 H39C 112.3
H34B C39 H39C 42.9
H34C C39 H39C 101.9
H39A C39 H39C 109.5
H39B C39 H39C 109.5
O40 C41 O41 126.4(5)
O40 C41 C42 118.5(5)
O41 C41 C42 115.1(5)
C45 C42 C43 124.9(10)
C45 C42 C41 113.2(7)
C43 C42 C41 110.0(6)
C45 C42 C44 99.5(10)
C43 C42 C44 103.7(8)
C41 C42 C44 101.4(6)
C42 C43 H43A 109.3
C42 C43 H43B 110.5
H43A C43 H43B 109.5
C42 C43 H43C 108.5
H43A C43 H43C 109.5
H43B C43 H43C 109.5
C42 C44 H44A 109.9
C42 C44 H44B 106.6
H44A C44 H44B 109.5
C42 C44 H44C 111.9
H44A C44 H44C 109.5
H44B C44 H44C 109.5
C42 C45 C49 94.3(14)
C42 C45 H45A 113.5
C49 C45 H45A 113.4
C42 C45 H45B 113.5
C49 C45 H45B 110.8
H45A C45 H45B 110.6
C45 C49 H49A 112.0
C45 C49 H49B 106.9
H49A C49 H49B 109.5
C45 C49 H49C 109.4
H49A C49 H49C 109.5
H49B C49 H49C 109.5
O50 C51 O51 124.6(5)
O50 C51 C52 119.9(5)
O51 C51 C52 115.4(5)
C58 C52 C54 128.6(16)
C58 C52 C51 114.1(12)
C54 C52 C51 113.5(6)
C58 C52 C55 63(2)
C54 C52 C55 120.3(9)
C51 C52 C55 104.6(7)
C58 C52 C53 46(2)
C54 C52 C53 102.5(10)
C51 C52 C53 106.3(7)
C55 C52 C53 108.8(9)
C58 C52 C56 108(2)
C54 C52 C56 75.1(14)
C51 C52 C56 106.3(9)
C55 C52 C56 50.5(13)
C53 C52 C56 145.2(12)
C52 C53 H53A 110.4
C52 C53 H53B 106.4
H53A C53 H53B 98.7
C52 C53 H53C 109.5
H53A C53 H53C 109.5
H53B C53 H53C 121.7
C52 C53 H58B 84.0
H53A C53 H58B 162.9
H53B C53 H58B 67.5
H53C C53 H58B 72.3
C52 C53 H58C 84.0
H53A C53 H58C 87.6
H53B C53 H58C 30.5
H53C C53 H58C 151.5
H58B C53 H58C 84.8
C52 C54 H54A 107.0
C52 C54 H54B 105.1
H54A C54 H54B 114.6
C52 C54 H54C 104.4
H54A C54 H54C 115.2
H54B C54 H54C 109.5
C52 C55 C59 112.5(10)
C52 C55 H55A 109.0
C59 C55 H55A 110.7
C52 C55 H55B 108.2
C59 C55 H55B 108.2
H55A C55 H55B 108.2
C52 C55 H58A 89.7
C59 C55 H58A 157.0
H55A C55 H58A 53.0
H55B C55 H58A 68.5
C59 C56 C52 122(2)
C59 C56 H56A 106.7
C52 C56 H56A 107.7
C59 C56 H56B 106.3
C52 C56 H56B 106.7
H56A C56 H56B 107.0
C52 C58 H53B 118.4
C52 C58 H58A 114.3
H53B C58 H58A 122.2
C52 C58 H58B 108.7
H53B C58 H58B 74.7
H58A C58 H58B 109.5
C52 C58 H58C 105.3
H53B C58 H58C 34.8
H58A C58 H58C 109.5
H58B C58 H58C 109.5
C56 C59 C55 55.3(17)
O60 C61 O61 124.6(5)
O60 C61 C62 119.2(5)
O61 C61 C62 116.3(5)
C67 C62 C63 126.0(16)
C67 C62 C66 133.4(13)
C63 C62 C66 34.7(10)
C67 C62 C65 42.9(18)
C63 C62 C65 130.6(14)
C66 C62 C65 109.0(17)
C67 C62 C61 112.5(11)
C63 C62 C61 114.7(11)
C66 C62 C61 112.8(9)
C65 C62 C61 111.0(11)
C67 C62 C68 81.9(18)
C63 C62 C68 65.5(16)
C66 C62 C68 100.2(15)
C65 C62 C68 123(2)
C61 C62 C68 100.0(13)
C67 C62 C64 59.2(17)
C63 C62 C64 87.5(17)
C66 C62 C64 120.9(16)
C65 C62 C64 102(2)
C61 C62 C64 100.4(12)
C68 C62 C64 24(2)
C62 C63 C69 64.7(12)
C62 C63 H63A 126.5
C69 C63 H63A 61.9
C62 C63 H63B 101.2
C69 C63 H63B 130.5
H63A C63 H63B 109.5
C62 C63 H63C 99.7
C69 C63 H63C 119.4
H63A C63 H63C 109.5
H63B C63 H63C 109.5
C62 C63 H66A 104.0
C69 C63 H66A 61.9
H63A C63 H66A 53.1
H63B C63 H66A 154.8
H63C C63 H66A 67.4
C62 C63 H66B 104.8
C69 C63 H66B 59.0
H63A C63 H66B 41.2
H63B C63 H66B 82.6
H63C C63 H66B 150.0
H66A C63 H66B 89.8
C62 C63 H68A 92.9
C69 C63 H68A 153.9
H63A C63 H68A 136.8
H63B C63 H68A 37.0
H63C C63 H68A 75.6
H66A C63 H68A 141.2
H66B C63 H68A 119.6
C62 C64 H64A 110.6
C62 C64 H64B 108.2
H64A C64 H64B 109.5
C62 C64 H64C 109.6
H64A C64 H64C 109.5
H64B C64 H64C 109.5
C62 C64 H68B 86.1
H64A C64 H68B 117.7
H64B C64 H68B 121.6
H64C C64 H68B 23.7
C62 C64 H68C 84.9
H64A C64 H68C 115.7
H64B C64 H68C 23.7
H64C C64 H68C 123.3
H68B C64 H68C 125.6
C62 C65 H65A 108.3
C62 C65 H65B 110.0
H65A C65 H65B 109.5
C62 C65 H65C 110.1
H65A C65 H65C 109.4
H65B C65 H65C 109.5
C62 C65 H67A 125.5
H65A C65 H67A 123.0
H65B C65 H67A 70.9
H65C C65 H67A 38.5
C69 C66 C62 94.6(14)
C69 C66 H63A 124.1
C62 C66 H63A 139.9
C69 C66 H63C 148.7
C62 C66 H63C 76.5
H63A C66 H63C 74.6
C69 C66 H66A 113.9
C62 C66 H66A 113.8
H63A C66 H66A 63.1
H63C C66 H66A 48.0
C69 C66 H66B 108.8
C62 C66 H66B 113.8
H63A C66 H66B 48.2
H63C C66 H66B 102.2
H66A C66 H66B 111.0
C62 C67 H65B 96.8
C62 C67 H65C 103.9
H65B C67 H65C 78.7
C62 C67 H67A 106.6
H65B C67 H67A 47.1
H65C C67 H67A 31.8
C62 C67 H67B 110.8
H65B C67 H67B 70.6
H65C C67 H67B 135.6
H67A C67 H67B 109.5
C62 C67 H67C 111.0
H65B C67 H67C 149.1
H65C C67 H67C 81.7
H67A C67 H67C 109.5
H67B C67 H67C 109.5
C62 C68 H63B 73.2
C62 C68 H64B 127.1
H63B C68 H64B 130.8
C62 C68 H64C 125.3
H63B C68 H64C 124.7
H64B C68 H64C 82.9
C62 C68 H68A 108.6
H63B C68 H68A 35.6
H64B C68 H68A 104.7
H64C C68 H68A 104.1
C62 C68 H68B 109.8
H63B C68 H68B 120.5
H64B C68 H68B 95.9
H64C C68 H68B 15.9
H68A C68 H68B 109.5
C62 C68 H68C 110.0
H63B C68 H68C 125.6
H64B C68 H68C 18.0
H64C C68 H68C 98.3
H68A C68 H68C 109.5
H68B C68 H68C 109.5
C66 C69 C63 5.1(10)
C66 C69 H69A 114.7
C63 C69 H69A 119.6
C66 C69 H69B 104.3
C63 C69 H69B 102.9
H69A C69 H69B 109.5
C66 C69 H69C 109.2
C63 C69 H69C 105.5
H69A C69 H69C 109.5
H69B C69 H69C 109.5
C72 C71 O70 119.5(5)
C72 C71 O71 120.5(5)
O70 C71 O71 119.9(5)
C71 C72 H72A 110.0
C71 C72 H72B 109.2
H72A C72 H72B 109.4
C71 C72 H72C 109.3
H72A C72 H72C 109.5
H72B C72 H72C 109.5
O81 C81 O80 124.9(5)
O81 C81 C82 119.0(6)
O80 C81 C82 116.1(6)
C85 C82 C84 119.8(11)
C85 C82 C81 115.1(8)
C84 C82 C81 109.2(7)
C85 C82 C83 104.6(11)
C84 C82 C83 104.6(11)
C81 C82 C83 101.0(7)
C82 C83 H83A 113.0
C82 C83 H83B 106.6
H83A C83 H83B 109.5
C82 C83 H83C 108.8
H83A C83 H83C 109.4
H83B C83 H83C 109.5
C82 C84 H84A 108.1
C82 C84 H84B 111.0
H84A C84 H84B 109.5
C82 C84 H84C 109.3
H84A C84 H84C 109.5
H84B C84 H84C 109.5
C82 C85 C89 99.4(12)
C82 C85 H85A 111.7
C89 C85 H85A 111.1
C82 C85 H85B 113.8
C89 C85 H85B 111.7
H85A C85 H85B 109.0
C85 C89 H89A 108.7
C85 C89 H89B 110.2
H89A C89 H89B 109.4
C85 C89 H89C 109.5
H89A C89 H89C 109.5
H89B C89 H89C 109.5
O91 C91 O90 123.6(5)
O91 C91 C92 121.1(5)
O90 C91 C92 115.3(5)
C95 C92 C91 111.5(7)
C95 C92 C94 102.3(8)
C91 C92 C94 109.8(7)
C95 C92 C96 110.1(9)
C91 C92 C96 106.5(8)
C94 C92 C96 116.8(9)
C95 C92 C93 120.2(8)
C91 C92 C93 108.0(6)
C94 C92 C93 20.5(6)
C96 C92 C93 99.2(8)
C92 C93 H93A 101.0
C92 C93 H93B 112.3
H93A C93 H93B 109.5
C92 C93 H93C 114.7
H93A C93 H93C 109.5
H93B C93 H93C 109.5
C92 C93 H94A 78.2
H93A C93 H94A 179.2
H93B C93 H94A 70.7
H93C C93 H94A 71.1
C92 C93 H94B 114.7
H93A C93 H94B 104.8
H93B C93 H94B 113.3
H93C C93 H94B 5.0
H94A C93 H94B 75.7
C92 C93 H94C 112.0
H93A C93 H94C 104.7
H93B C93 H94C 5.3
H93C C93 H94C 113.7
H94A C93 H94C 75.5
H94B C93 H94C 117.4
C92 C94 H93A 81.7
C92 C94 H93B 116.5
H93A C94 H93B 74.9
C92 C94 H93C 118.3
H93A C94 H93C 74.7
H93B C94 H93C 110.8
C92 C94 H94A 100.2
H93A C94 H94A 178.0
H93B C94 H94A 104.2
H93C C94 H94A 104.1
C92 C94 H94B 114.9
H93A C94 H94B 69.4
H93B C94 H94B 110.2
H93C C94 H94B 5.6
H94A C94 H94B 109.5
C92 C94 H94C 112.9
H93A C94 H94C 69.7
H93B C94 H94C 5.6
H93C C94 H94C 110.6
H94A C94 H94C 109.5
H94B C94 H94C 109.5
C98 C95 C92 115.2(11)
C98 C95 H95A 106.1
C92 C95 H95A 106.3
C98 C95 H95B 112.4
C92 C95 H95B 108.4
H95A C95 H95B 108.1
C97 C96 C92 125(3)
C97 C96 H96A 115.4
C92 C96 H96A 104.8
C97 C96 H96B 98.0
C92 C96 H96B 103.9
H96A C96 H96B 107.9
C97 C96 H97B 41.1
C92 C96 H97B 103.1
H96A C96 H97B 93.9
H96B C96 H97B 139.1
C96 C97 H96B 41.2
C96 C97 H97A 113.9
H96B C97 H97A 92.0
C96 C97 H97B 98.2
H96B C97 H97B 139.4
H97A C97 H97B 109.5
C96 C97 H97C 115.7
H96B C97 H97C 94.2
H97A C97 H97C 109.5
H97B C97 H97C 109.5
C95 C98 H98A 109.9
C95 C98 H98B 112.4
H98A C98 H98B 109.5
C95 C98 H98C 106.0
H98A C98 H98C 109.5
H98B C98 H98C 109.5
O100 C101 O101 125.6(5)
O100 C101 C102 119.0(5)
O101 C101 C102 115.4(5)
C103 C102 C101 110.5(5)
C103 C102 C104 110.6(6)
C101 C102 C104 109.5(5)
C103 C102 C105 111.7(6)
C101 C102 C105 106.2(5)
C104 C102 C105 108.1(5)
C102 C103 H10C 110.2
C102 C103 H10D 108.9
H10C C103 H10D 109.5
C102 C103 H10E 109.4
H10C C103 H10E 109.4
H10D C103 H10E 109.5
C102 C104 H10F 110.1
C102 C104 H10G 109.4
H10F C104 H10G 109.4
C102 C104 H10H 108.9
H10F C104 H10H 109.5
H10G C104 H10H 109.5
C109 C105 C102 115.5(6)
C109 C105 H10A 108.4
C102 C105 H10A 108.4
C109 C105 H10B 108.3
C102 C105 H10B 108.3
H10A C105 H10B 107.7
C105 C109 H10I 110.4
C105 C109 H10J 109.0
H10I C109 H10J 109.4
C105 C109 H10K 109.0
H10I C109 H10K 109.5
H10J C109 H10K 109.5
O110 C111 O111 118.9(7)
O110 C111 C112 126.5(8)
O111 C111 C112 112.8(8)
C115 C112 C111 110.5(9)
C115 C112 C113 121.2(13)
C111 C112 C113 109.0(9)
C115 C112 C114 104.1(13)
C111 C112 C114 105.3(10)
C113 C112 C114 105.3(13)
C112 C113 H11F 109.2
C112 C113 H11G 109.4
H11F C113 H11G 109.5
C112 C113 H11H 109.8
H11F C113 H11H 109.5
H11G C113 H11H 109.5
C112 C114 H11C 111.5
C112 C114 H11D 108.3
H11C C114 H11D 109.5
C112 C114 H11E 108.7
H11C C114 H11E 109.5
H11D C114 H11E 109.5
C112 C115 C119 102.7(17)
C112 C115 H11A 111.1
C119 C115 H11A 113.9
C112 C115 H11B 110.3
C119 C115 H11B 110.1
H11A C115 H11B 108.7
C115 C119 H11I 106.4
C115 C119 H11J 112.8
H11I C119 H11J 109.5
C115 C119 H11K 109.1
H11I C119 H11K 109.5
H11J C119 H11K 109.5
O121 C121 O120 123.8(5)
O121 C121 C122 121.3(5)
O120 C121 C122 114.9(5)
C126 C122 C124 79.5(11)
C126 C122 C121 115.6(9)
C124 C122 C121 115.4(8)
C126 C122 C123 116.0(9)
C124 C122 C123 118.3(9)
C121 C122 C123 109.5(5)
C126 C122 C127 109.1(11)
C124 C122 C127 29.6(8)
C121 C122 C127 101.3(7)
C123 C122 C127 103.6(9)
C126 C122 C125 28.2(8)
C124 C122 C125 107.6(10)
C121 C122 C125 100.4(8)
C123 C122 C125 103.2(8)
C127 C122 C125 137.2(10)
C122 C123 H12A 109.0
C122 C123 H12B 109.6
H12A C123 H12B 109.5
C122 C123 H12C 109.8
H12A C123 H12C 109.5
H12B C123 H12C 109.5
C122 C124 H12P 110.5
C122 C124 H12Q 109.4
H12P C124 H12Q 109.5
C122 C124 H12R 108.5
H12P C124 H12R 109.5
H12Q C124 H12R 109.5
C122 C124 H12M 81.8
H12P C124 H12M 167.0
H12Q C124 H12M 60.9
H12R C124 H12M 68.7
C129 C125 C122 138(3)
C129 C125 H12S 102.7
C122 C125 H12S 102.7
C129 C125 H12T 102.7
C122 C125 H12T 102.7
H12S C125 H12T 105.0
C129 C125 H12N 123.3
C122 C125 H12N 85.9
H12S C125 H12N 97.3
H12T C125 H12N 20.7
C129 C125 H12O 100.7
C122 C125 H12O 86.6
H12S C125 H12O 28.3
H12T C125 H12O 131.9
H12N C125 H12O 119.6
C129 C125 H12J 41.0
C122 C125 H12J 178.7
H12S C125 H12J 77.6
H12T C125 H12J 78.4
H12N C125 H12J 95.3
H12O C125 H12J 93.1
C129 C125 H12K 39.1
C122 C125 H12K 111.7
H12S C125 H12K 141.4
H12T C125 H12K 84.6
H12N C125 H12K 102.0
H12O C125 H12K 135.9
H12J C125 H12K 67.7
C129 C125 H12L 39.7
C122 C125 H12L 110.9
H12S C125 H12L 84.9
H12T C125 H12L 142.1
H12N C125 H12L 162.3
H12O C125 H12L 68.8
H12J C125 H12L 67.9
H12K C125 H12L 67.1
C122 C126 H12M 105.2
C122 C126 H12N 111.3
H12M C126 H12N 109.5
C122 C126 H12O 111.9
H12M C126 H12O 109.5
H12N C126 H12O 109.5
C128 C127 C122 153(4)
C128 C127 H12P 46.5
C122 C127 H12P 160.2
C128 C127 H12Q 132.4
C122 C127 H12Q 73.2
H12P C127 H12Q 88.0
C128 C127 H12R 122.6
C122 C127 H12R 73.2
H12P C127 H12R 92.4
H12Q C127 H12R 61.0
C128 C127 H12D 98.2
C122 C127 H12D 98.2
H12P C127 H12D 71.4
H12Q C127 H12D 45.1
H12R C127 H12D 103.7
C128 C127 H12E 98.2
C122 C127 H12E 98.2
H12P C127 H12E 69.1
H12Q C127 H12E 71.1
H12R C127 H12E 25.2
H12D C127 H12E 103.8
C127 C128 H12P 18.4
C127 C128 H12F 109.5
H12P C128 H12F 91.2
C127 C128 H12G 109.5
H12P C128 H12G 120.0
H12F C128 H12G 109.5
C127 C128 H12H 109.5
H12P C128 H12H 115.3
H12F C128 H12H 109.5
H12G C128 H12H 109.5
C125 C129 H12N 31.1
C125 C129 H12O 43.7
H12N C129 H12O 68.9
C125 C129 H12J 107.7
H12N C129 H12J 88.3
H12O C129 H12J 97.6
C125 C129 H12K 110.9
H12N C129 H12K 96.1
H12O C129 H12K 148.8
H12J C129 H12K 109.5
C125 C129 H12L 109.9
H12N C129 H12L 140.7
H12O C129 H12L 74.0
H12J C129 H12L 109.5
H12K C129 H12L 109.5
O131 C131 O130 109.4(4)
O131 C131 H13D 109.8
O130 C131 H13D 109.8
O131 C131 H13E 109.8
O130 C131 H13E 109.8
H13D C131 H13E 108.2
O141 C141 O140 120.7(7)
O141 C141 C142 125.1(7)
O140 C141 C142 114.1(7)
C145 C142 C148 55.0(18)
C145 C142 C141 109.2(14)
C148 C142 C141 111.3(9)
C145 C142 C147 140(2)
C148 C142 C147 110(2)
C141 C142 C147 111.2(17)
C145 C142 C144 123(3)
C148 C142 C144 132(2)
C141 C142 C144 112(2)
C147 C142 C144 35(3)
C145 C142 C146 58(2)
C148 C142 C146 109.7(18)
C141 C142 C146 107.5(15)
C147 C142 C146 107(2)
C144 C142 C146 74(2)
C145 C142 C143 96(2)
C148 C142 C143 41.2(11)
C141 C142 C143 102.0(9)
C147 C142 C143 78(2)
C144 C142 C143 111(3)
C146 C142 C143 145.7(16)
C142 C143 H14H 107.6
C142 C143 H14I 111.1
H14H C143 H14I 109.5
C142 C143 H14J 109.7
H14H C143 H14J 109.5
H14I C143 H14J 109.5
C142 C143 H14R 80.7
H14H C143 H14R 27.5
H14I C143 H14R 116.0
H14J C143 H14R 125.5
C142 C143 H14S 81.3
H14H C143 H14S 83.2
H14I C143 H14S 157.3
H14J C143 H14S 47.8
H14R C143 H14S 84.1
C142 C144 H14K 108.8
C142 C144 H14L 108.4
H14K C144 H14L 109.5
C142 C144 H14M 111.2
H14K C144 H14M 109.5
H14L C144 H14M 109.5
C142 C144 H14N 135.6
H14K C144 H14N 95.2
H14L C144 H14N 97.3
H14M C144 H14N 24.4
C142 C144 H14O 85.8
H14K C144 H14O 158.2
H14L C144 H14O 49.3
H14M C144 H14O 78.4
H14N C144 H14O 84.3
C142 C145 C149 106(3)
C142 C145 H14A 110.9
C149 C145 H14A 111.4
C142 C145 H14B 110.7
C149 C145 H14B 107.5
H14A C145 H14B 110.0
C142 C145 H14Q 116.1
C149 C145 H14Q 136.4
H14A C145 H14Q 62.9
H14B C145 H14Q 48.7
C149 C146 C142 115(3)
C149 C146 H14C 104.0
C142 C146 H14C 105.3
C149 C146 H14D 114.2
C142 C146 H14D 108.6
H14C C146 H14D 108.6
C142 C147 H14L 93.3
C142 C147 H14M 118.5
H14L C147 H14M 90.1
C142 C147 H14N 107.8
H14L C147 H14N 62.6
H14M C147 H14N 29.2
C142 C147 H14O 110.5
H14L C147 H14O 58.3
H14M C147 H14O 122.7
H14N C147 H14O 109.5
C142 C147 H14P 110.1
H14L C147 H14P 156.5
H14M C147 H14P 80.3
H14N C147 H14P 109.5
H14O C147 H14P 109.5
C142 C148 H14H 120.7
C142 C148 H14A 80.5
H14H C148 H14A 158.2
C142 C148 H14B 84.8
H14H C148 H14B 113.9
H14A C148 H14B 70.2
C142 C148 H14Q 108.5
H14H C148 H14Q 121.5
H14A C148 H14Q 47.2
H14B C148 H14Q 39.7
C142 C148 H14R 109.6
H14H C148 H14R 27.2
H14A C148 H14R 156.5
H14B C148 H14R 89.1
H14Q C148 H14R 109.5
C142 C148 H14S 110.3
H14H C148 H14S 82.3
H14A C148 H14S 85.4
H14B C148 H14S 149.1
H14Q C148 H14S 109.5
H14R C148 H14S 109.5
C146 C149 C145 57(2)

loop_
_geom_bond_atom_site_label_1
_geom_bond_atom_site_label_2
_geom_bond_distance
Mn1 O3 1.838(3)
Mn1 O1 1.934(3)
Mn1 O100 1.997(3)
Mn1 O81 2.055(4)
Mn1 O130 2.088(3)
Mn1 O91 2.152(4)
Mn2 O4 1.856(3)
Mn2 O130 1.913(3)
Mn2 O2 1.948(4)
Mn2 O20 1.996(4)
Mn2 O10 2.173(4)
Mn2 O70 2.211(4)
Mn3 O21 1.935(4)
Mn3 O120 1.947(4)
Mn3 O30 1.947(4)
Mn3 O11 1.982(4)
Mn3 O4 2.015(3)
Mn3 O110 2.277(5)
Mn4 O4 1.866(3)
Mn4 O131 1.903(3)
Mn4 O40 1.963(4)
Mn4 O31 1.966(4)
Mn4 O121 2.216(4)
Mn4 O71 2.231(4)
Mn5 O3 1.850(3)
Mn5 O41 1.931(4)
Mn5 O101 1.956(4)
Mn5 O60 2.017(4)
Mn5 O131 2.128(3)
Mn5 O50 2.176(4)
Mn6 O51 1.903(4)
Mn6 O80 1.923(4)
Mn6 O61 1.955(4)
Mn6 O90 1.981(4)
Mn6 O3 2.065(3)
Mn6 O141 2.323(4)
Cl1 C150 1.40(4)
O1 C1 1.256(6)
O2 C1 1.255(7)
O10 C11 1.240(7)
O11 C11 1.276(7)
O20 C21 1.263(7)
O21 C21 1.250(7)
O30 C31 1.257(7)
O31 C31 1.269(7)
O40 C41 1.244(7)
O41 C41 1.263(7)
O50 C51 1.242(7)
O51 C51 1.283(7)
O60 C61 1.259(7)
O61 C61 1.263(7)
O70 C71 1.255(6)
O71 C71 1.262(6)
O80 C81 1.283(7)
O81 C81 1.239(7)
O90 C91 1.299(6)
O91 C91 1.231(6)
O100 C101 1.247(6)
O101 C101 1.273(6)
O110 C111 1.187(9)
O111 C111 1.391(10)
O120 C121 1.311(6)
O121 C121 1.225(6)
O130 C131 1.410(6)
O131 C131 1.398(6)
O140 C141 1.325(9)
O141 C141 1.179(8)
C1 C2 1.524(8)
C2 C5 1.454(18)
C2 C8 1.49(2)
C2 C3 1.513(17)
C2 C6 1.56(2)
C2 C7 1.63(3)
C2 C4 1.641(17)
C3 H3A 0.9602
C3 H3B 0.8803
C3 H3C 0.9600
C3 H7A 0.8238
C3 H7C 1.4119
C4 H4A 1.0241
C4 H4B 0.9601
C4 H4C 0.9599
C4 H8C 1.0078
C5 C9 1.53(2)
C5 H5A 0.9601
C5 H5B 0.9604
C5 H8A 1.3745
C6 C9 1.21(3)
C6 H3A 1.4508
C6 H6A 0.9600
C6 H6B 0.9600
C7 H3B 1.0157
C7 H3C 0.9914
C7 H7A 0.9601
C7 H7B 0.9600
C7 H7C 0.9598
C8 H4A 1.0117
C8 H5A 1.4811
C8 H5B 1.5877
C8 H8A 0.9599
C8 H8B 0.9603
C8 H8C 0.9600
C11 C12 1.536(8)
C12 C15 1.484(12)
C12 C13 1.530(10)
C12 C14 1.619(12)
C13 H13A 0.9604
C13 H13B 0.9601
C13 H13C 0.9599
C14 H14E 0.9599
C14 H14F 0.9600
C14 H14G 0.9597
C15 C19 1.464(14)
C15 H15A 0.9597
C15 H15B 0.9601
C19 H19A 0.9601
C19 H19B 0.9601
C19 H19C 0.9601
C21 C22 1.531(8)
C22 C25 1.49(2)
C22 C23 1.50(2)
C22 C24 1.533(17)
C22 C28 1.554(18)
C22 C26 1.57(2)
C22 C27 1.62(2)
C23 H23A 0.9605
C23 H23B 0.9597
C23 H23C 0.9582
C23 H27B 1.0595
C23 H27C 1.4501
C23 H28C 1.5734
C24 H24A 0.9601
C24 H24B 0.9599
C24 H24C 0.9598
C24 H26A 1.3111
C24 H26B 1.1606
C25 C29 1.77(3)
C25 H25A 0.9602
C25 H25B 0.9603
C25 H28A 1.0208
C26 C29 1.57(3)
C26 H24A 0.7508
C26 H26A 0.9599
C26 H26B 0.9602
C27 H23B 1.1560
C27 H23C 1.0311
C27 H27A 0.9599
C27 H27B 0.9601
C27 H27C 0.9601
C28 H23A 1.3552
C28 H25A 1.3376
C28 H25B 1.4171
C28 H28A 0.9604
C28 H28B 0.9602
C28 H28C 0.9598
C31 C32 1.532(8)
C32 C34 1.459(19)
C32 C35 1.465(19)
C32 C38 1.54(2)
C32 C33 1.652(15)
C32 C37 1.71(4)
C32 C39 1.83(5)
C33 H33A 0.9600
C33 H33B 0.9601
C33 H33C 0.9601
C34 H34A 0.9600
C34 H34B 0.9599
C34 H34C 0.9599
C34 H37C 1.0421
C34 H39B 1.3154
C34 H39C 0.9438
C35 C36 1.53(3)
C35 H35A 0.9600
C35 H35B 0.9595
C35 H38A 0.6559
C35 H38C 1.3421
C36 H36A 0.9597
C36 H36B 0.9599
C36 H36C 0.9603
C36 H37A 1.1264
C36 H38A 1.5475
C37 H34A 0.8943
C37 H36B 0.8145
C37 H37A 0.9600
C37 H37B 0.9599
C37 H37C 0.9600
C38 H35A 1.0602
C38 H35B 0.8478
C38 H38A 0.9599
C38 H38B 0.9601
C38 H38C 0.9599
C39 H34B 1.2386
C39 H34C 0.4015
C39 H39A 0.9599
C39 H39B 0.9600
C39 H39C 0.9599
C41 C42 1.535(8)
C42 C45 1.426(13)
C42 C43 1.504(11)
C42 C44 1.804(15)
C43 H43A 0.9599
C43 H43B 0.9600
C43 H43C 0.9599
C44 H44A 0.9601
C44 H44B 0.9602
C44 H44C 0.9603
C45 C49 1.56(3)
C45 H45A 0.9604
C45 H45B 0.9600
C49 H49A 0.9600
C49 H49B 0.9600
C49 H49C 0.9598
C51 C52 1.522(8)
C52 C58 1.37(2)
C52 C54 1.451(12)
C52 C55 1.578(17)
C52 C53 1.619(18)
C52 C56 1.67(3)
C53 H53A 0.9602
C53 H53B 0.8542
C53 H53C 0.9601
C53 H58B 1.2004
C53 H58C 1.1234
C54 H54A 0.7937
C54 H54B 0.9599
C54 H54C 0.9602
C55 C59 1.60(2)
C55 H55A 0.9605
C55 H55B 0.9599
C55 H58A 1.1944
C56 C59 1.35(3)
C56 H56A 0.9601
C56 H56B 0.9598
C58 H53B 0.9807
C58 H58A 0.9600
C58 H58B 0.9599
C58 H58C 0.9601
C61 C62 1.519(8)
C62 C67 1.43(2)
C62 C63 1.46(2)
C62 C66 1.466(18)
C62 C65 1.51(2)
C62 C68 1.64(3)
C62 C64 2.05(4)
C63 C69 2.32(3)
C63 H63A 0.9597
C63 H63B 0.9600
C63 H63C 0.9601
C63 H66A 1.1281
C63 H66B 1.1123
C63 H68A 1.5078
C64 H64A 0.9599
C64 H64B 0.9602
C64 H64C 0.9601
C64 H68B 0.8514
C64 H68C 0.9109
C65 H65A 0.9596
C65 H65B 0.9600
C65 H65C 0.9605
C65 H67A 0.6219
C66 C69 1.46(2)
C66 H63A 0.8372
C66 H63C 1.5658
C66 H66A 0.9598
C66 H66B 0.9601
C67 H65B 1.3041
C67 H65C 1.1616
C67 H67A 0.9600
C67 H67B 0.9598
C67 H67C 0.9601
C68 H63B 1.5366
C68 H64B 1.1623
C68 H64C 1.2065
C68 H68A 0.9599
C68 H68B 0.9599
C68 H68C 0.9600
C69 H69A 0.9600
C69 H69B 0.9600
C69 H69C 0.9599
C71 C72 1.195(7)
C72 H72A 0.9598
C72 H72B 0.9604
C72 H72C 0.9601
C81 C82 1.534(8)
C82 C85 1.370(13)
C82 C84 1.532(14)
C82 C83 1.659(15)
C83 H83A 0.9604
C83 H83B 0.9602
C83 H83C 0.9602
C84 H84A 0.9598
C84 H84B 0.9600
C84 H84C 0.9599
C85 C89 1.72(2)
C85 H85A 0.9599
C85 H85B 0.9603
C89 H89A 0.9602
C89 H89B 0.9601
C89 H89C 0.9602
C91 C92 1.512(8)
C92 C95 1.503(13)
C92 C94 1.551(15)
C92 C96 1.553(15)
C92 C93 1.591(14)
C93 H93A 0.9600
C93 H93B 0.9600
C93 H93C 0.9599
C93 H94A 1.5194
C93 H94B 0.9126
C93 H94C 0.9224
C94 H93A 1.5197
C94 H93B 0.9476
C94 H93C 0.9571
C94 H94A 0.9600
C94 H94B 0.9601
C94 H94C 0.9599
C95 C98 1.26(2)
C95 H95A 0.9600
C95 H95B 0.9600
C96 C97 0.95(5)
C96 H96A 0.9600
C96 H96B 0.9598
C96 H97B 1.4442
C97 H96B 1.4422
C97 H97A 0.9598
C97 H97B 0.9600
C97 H97C 0.9602
C98 H98A 0.9600
C98 H98B 0.9602
C98 H98C 0.9601
C101 C102 1.535(8)
C102 C103 1.512(9)
C102 C104 1.539(8)
C102 C105 1.549(9)
C103 H10C 0.9603
C103 H10D 0.9600
C103 H10E 0.9599
C104 H10F 0.9600
C104 H10G 0.9597
C104 H10H 0.9599
C105 C109 1.514(10)
C105 H10A 0.9600
C105 H10B 0.9597
C109 H10I 0.9600
C109 H10J 0.9602
C109 H10K 0.9602
C111 C112 1.497(11)
C112 C115 1.449(16)
C112 C113 1.549(5)
C112 C114 1.72(2)
C113 H11F 0.9799
C113 H11G 0.9800
C113 H11H 0.9800
C114 H11C 0.9800
C114 H11D 0.9799
C114 H11E 0.9800
C115 C119 1.50(2)
C115 H11A 0.9901
C115 H11B 0.9898
C119 H11I 0.9799
C119 H11J 0.9802
C119 H11K 0.9801
C121 C122 1.525(8)
C122 C126 1.400(16)
C122 C124 1.419(17)
C122 C123 1.528(9)
C122 C127 1.72(2)
C122 C125 1.81(2)
C123 H12A 0.9600
C123 H12B 0.9599
C123 H12C 0.9601
C124 H12P 0.9601
C124 H12Q 0.9601
C124 H12R 0.9600
C124 H12M 1.4720
C125 C129 0.76(2)
C125 H12S 0.9900
C125 H12T 0.9900
C125 H12N 0.9108
C125 H12O 0.9028
C125 H12J 1.3940
C125 H12K 1.4215
C125 H12L 1.4133
C126 H12M 0.9601
C126 H12N 0.9600
C126 H12O 0.9599
C127 C128 0.75(2)
C127 H12P 0.2625
C127 H12Q 1.5550
C127 H12R 1.5345
C127 H12D 0.9900
C127 H12E 0.9900
C128 H12P 0.6029
C128 H12F 0.9800
C128 H12G 0.9800
C128 H12H 0.9800
C129 H12N 1.4730
C129 H12O 1.2839
C129 H12J 0.9597
C129 H12K 0.9599
C129 H12L 0.9599
C131 H13D 0.9900
C131 H13E 0.9900
C141 C142 1.505(10)
C142 C145 1.31(3)
C142 C148 1.47(2)
C142 C147 1.55(4)
C142 C144 1.56(4)
C142 C146 1.57(4)
C142 C143 1.84(3)
C143 H14H 0.9600
C143 H14I 0.9599
C143 H14J 0.9597
C143 H14R 1.1740
C143 H14S 1.1668
C144 H14K 0.9602
C144 H14L 0.9600
C144 H14M 0.9598
C144 H14N 0.6222
C144 H14O 1.5013
C145 C149 1.64(5)
C145 H14A 0.9598
C145 H14B 0.9600
C145 H14Q 1.0437
C146 C149 1.22(5)
C146 H14C 0.9600
C146 H14D 0.9600
C147 H14L 1.2980
C147 H14M 0.8758
C147 H14N 0.9600
C147 H14O 0.9599
C147 H14P 0.9600
C148 H14H 1.1837
C148 H14A 1.4298
C148 H14B 1.2982
C148 H14Q 0.9598
C148 H14R 0.9599
C148 H14S 0.9601
